data_4510812
loop_
_publ_author_name
'Wang, Lian-Cheng'
'Sun, Junliang'
'Huang, Zhi-Tang'
'Zheng, Qi-Yu'

_publ_section_title
;
 Observation of a Persistent Supramolecular Synthon Involving Carboxyl
 Groups and H2O That Guides the Formation of Polycatenated Co-crystals of
 a Tritopic Carboxylic Acid and Bis(pyridyls)
;
_journal_issue 1
_journal_name_full 'Crystal Growth &amp; Design'
_journal_page_first 1
_journal_paper_doi 10.1021/cg301015a
_journal_volume 13
_journal_year 2013
_chemical_formula_sum 'C66 H76 O11'
_chemical_formula_weight 1045.27
_chemical_name_systematic
; 
 ? 
;
_space_group_IT_number 2
_symmetry_cell_setting triclinic
_symmetry_space_group_name_Hall '-P 1'
_symmetry_space_group_name_H-M 'P -1'
_atom_sites_solution_hydrogens geom
_atom_sites_solution_primary direct
_atom_sites_solution_secondary difmap
_audit_creation_method SHELXL-97
_cell_angle_alpha 103.79
_cell_angle_beta 102.499(4)
_cell_angle_gamma 111.865(4)
_cell_formula_units_Z 4
_cell_length_a 16.378(5)
_cell_length_b 18.037(5)
_cell_length_c 23.771(7)
_cell_measurement_reflns_used 15898
_cell_measurement_temperature 173(2)
_cell_measurement_theta_max 26.3708
_cell_measurement_theta_min 1.4358
_cell_volume 5955(3)
_computing_cell_refinement 'CrystalClear (Rigaku Inc., 2008)'
_computing_data_collection 'CrystalClear (Rigaku Inc., 2008)'
_computing_data_reduction 'CrystalClear (Rigaku Inc., 2008)'
_computing_molecular_graphics
;
 Mercury: visualization and analysis of crystal structures, C. F. Macrae,
 P. R. Edgington, P. McCabe, E. Pidcock, G. P. Shields, R. Taylor,
 M. Towler and J. van de Streek, J. Appl. Cryst., 39, 453-457, 2006.
;
_computing_publication_material 'SHELX-97 (Sheldrick, 2008)'
_computing_structure_refinement 'SHELX-97 (Sheldrick, 2008)'
_computing_structure_solution 'SHELX-97 (Sheldrick, 2008)'
_diffrn_ambient_temperature 173(2)
_diffrn_detector_area_resol_mean 28.5714
_diffrn_measured_fraction_theta_full 0.993
_diffrn_measured_fraction_theta_max 0.993
_diffrn_measurement_device_type 'Saturn724+ CCD'
_diffrn_measurement_method '\w scans at fixed \c = 45\%'
_diffrn_radiation_monochromator graphite
_diffrn_radiation_source 'fine-focus sealed tube'
_diffrn_radiation_type MoK\a
_diffrn_radiation_wavelength 0.71073
_diffrn_reflns_av_R_equivalents 0.0695
_diffrn_reflns_av_sigmaI/netI 0.1046
_diffrn_reflns_limit_h_max 16
_diffrn_reflns_limit_h_min -20
_diffrn_reflns_limit_k_max 22
_diffrn_reflns_limit_k_min -22
_diffrn_reflns_limit_l_max 26
_diffrn_reflns_limit_l_min -29
_diffrn_reflns_number 50414
_diffrn_reflns_theta_full 26.38
_diffrn_reflns_theta_max 26.38
_diffrn_reflns_theta_min 0.94
_exptl_absorpt_coefficient_mu 0.078
_exptl_absorpt_correction_T_max 1.0000
_exptl_absorpt_correction_T_min 0.4251
_exptl_absorpt_correction_type multi-scan
_exptl_absorpt_process_details 'CrystalClear (Rigaku Inc., 2008)'
_exptl_crystal_colour Colorless
_exptl_crystal_density_diffrn 1.166
_exptl_crystal_density_method 'not measured'
_exptl_crystal_description block
_exptl_crystal_F_000 2240
_exptl_crystal_size_max 0.30
_exptl_crystal_size_mid 0.20
_exptl_crystal_size_min 0.18
_refine_diff_density_max 0.574
_refine_diff_density_min -0.454
_refine_diff_density_rms 0.099
_refine_ls_extinction_method none
_refine_ls_goodness_of_fit_ref 1.502
_refine_ls_hydrogen_treatment constr
_refine_ls_matrix_type full
_refine_ls_number_parameters 1429
_refine_ls_number_reflns 24211
_refine_ls_number_restraints 88
_refine_ls_restrained_S_all 1.504
_refine_ls_R_factor_all 0.1905
_refine_ls_R_factor_gt 0.1458
_refine_ls_shift/su_max 0.001
_refine_ls_shift/su_mean 0.000
_refine_ls_structure_factor_coef Fsqd
_refine_ls_weighting_details 'calc w=1/[\s^2^(Fo^2^)+(0.1000P)^2^+0.0000P] where P=(Fo^2^+2Fc^2^)/3'
_refine_ls_weighting_scheme calc
_refine_ls_wR_factor_gt 0.2936
_refine_ls_wR_factor_ref 0.3235
_reflns_number_gt 17179
_reflns_number_total 24211
_reflns_threshold_expression >2sigma(I)
_cod_data_source_file HPB-acetone.cif
_cod_data_source_block HPB-acetone
_cod_original_sg_symbol_H-M P-1
_cod_database_code 4510812

loop_
_symmetry_equiv_pos_as_xyz
'x, y, z'
'-x, -y, -z'

loop_
_atom_site_label
_atom_site_type_symbol
_atom_site_fract_x
_atom_site_fract_y
_atom_site_fract_z
_atom_site_U_iso_or_equiv
_atom_site_adp_type
_atom_site_occupancy
_atom_site_symmetry_multiplicity
_atom_site_calc_flag
_atom_site_refinement_flags
_atom_site_disorder_assembly
_atom_site_disorder_group
O1 O 0.5032(2) 0.12395(19) 0.43361(16) 0.0441(9) Uani 1 1 d . . .
H1 H 0.4863 0.0712 0.4239 0.066 Uiso 1 1 calc R . .
O2 O 0.5963(2) 0.1151(2) 0.37825(16) 0.0448(9) Uani 1 1 d . . .
O3 O 1.3317(2) 0.8876(3) 0.7465(2) 0.0746(14) Uani 1 1 d . . .
O4 O 1.2662(3) 0.8679(3) 0.81873(18) 0.0723(13) Uani 1 1 d . . .
H4 H 1.3226 0.8931 0.8414 0.109 Uiso 1 1 calc R . .
O5 O 0.5948(3) 0.8592(2) 0.35801(16) 0.0495(9) Uani 1 1 d . . .
H5 H 0.5685 0.8885 0.3480 0.074 Uiso 1 1 calc R . .
O6 O 0.5548(3) 0.8910(2) 0.44072(17) 0.0549(10) Uani 1 1 d . . .
O7 O -0.4113(3) 0.1157(2) -0.14079(18) 0.0617(11) Uani 1 1 d . . .
H7 H -0.4363 0.0623 -0.1511 0.093 Uiso 1 1 calc R . .
O8 O -0.4466(3) 0.1094(2) -0.0555(2) 0.0668(12) Uani 1 1 d . . .
O9 O 0.3307(2) 0.8313(3) 0.24806(17) 0.0613(12) Uani 1 1 d . . .
O10 O 0.2645(2) 0.8649(2) 0.31587(15) 0.0498(10) Uani 1 1 d . . .
H10 H 0.3200 0.8887 0.3401 0.075 Uiso 1 1 calc R . .
O11 O -0.5046(3) 0.8298(3) -0.0803(2) 0.0736(14) Uani 1 1 d . . .
O12 O -0.4078(2) 0.8604(2) -0.13435(18) 0.0576(11) Uani 1 1 d . . .
H12 H -0.4404 0.8835 -0.1471 0.086 Uiso 1 1 calc R . .
C1 C 0.7629(3) 0.5274(2) 0.5068(2) 0.0269(10) Uani 1 1 d . . .
C2 C 0.8511(3) 0.5721(3) 0.55350(18) 0.0233(9) Uani 1 1 d . . .
C3 C 0.8960(3) 0.6617(3) 0.57508(18) 0.0238(9) Uani 1 1 d . . .
C4 C 0.8508(3) 0.7068(3) 0.55219(19) 0.0245(9) Uani 1 1 d . . .
C5 C 0.7627(3) 0.6622(2) 0.50592(18) 0.0215(9) Uani 1 1 d . . .
C6 C 0.7189(3) 0.5723(2) 0.48248(18) 0.0228(9) Uani 1 1 d . . .
C7 C 0.7138(3) 0.4310(3) 0.48329(19) 0.0243(9) Uani 1 1 d . . .
C8 C 0.6368(3) 0.3884(3) 0.4981(2) 0.0362(11) Uani 1 1 d . . .
H8 H 0.6147 0.4198 0.5236 0.043 Uiso 1 1 calc R . .
C9 C 0.5916(3) 0.2999(3) 0.4762(2) 0.0364(12) Uani 1 1 d . . .
H9 H 0.5397 0.2715 0.4877 0.044 Uiso 1 1 calc R . .
C10 C 0.6205(3) 0.2528(3) 0.4381(2) 0.0288(10) Uani 1 1 d . . .
C11 C 0.6974(3) 0.2949(3) 0.4227(2) 0.0356(11) Uani 1 1 d . . .
H11J H 0.7182 0.2628 0.3966 0.043 Uiso 1 1 calc R . .
C12 C 0.7445(3) 0.3832(3) 0.4448(2) 0.0351(11) Uani 1 1 d . . .
H12A H 0.7973 0.4114 0.4340 0.042 Uiso 1 1 calc R . .
C13 C 0.5720(3) 0.1578(3) 0.4138(2) 0.0318(10) Uani 1 1 d . . .
C14 C 0.8975(3) 0.5227(2) 0.57806(19) 0.0246(9) Uani 1 1 d . . .
C15 C 0.8586(3) 0.4696(3) 0.6087(2) 0.0301(10) Uani 1 1 d . . .
H15 H 0.8046 0.4681 0.6181 0.036 Uiso 1 1 calc R . .
C16 C 0.8980(3) 0.4187(3) 0.6258(2) 0.0310(10) Uani 1 1 d . . .
H16 H 0.8703 0.3831 0.6469 0.037 Uiso 1 1 calc R . .
C17 C 0.9768(3) 0.4182(3) 0.61300(19) 0.0274(10) Uani 1 1 d . . .
C18 C 1.0181(3) 0.4747(3) 0.5849(2) 0.0297(10) Uani 1 1 d . . .
H18 H 1.0738 0.4782 0.5773 0.036 Uiso 1 1 calc R . .
C19 C 0.9789(3) 0.5262(3) 0.5678(2) 0.0281(10) Uani 1 1 d . . .
H19 H 1.0084 0.5642 0.5488 0.034 Uiso 1 1 calc R . .
C20 C 1.0140(3) 0.3563(3) 0.6281(2) 0.0318(10) Uani 1 1 d . . .
C21 C 0.9370(4) 0.2648(3) 0.5929(3) 0.0536(15) Uani 1 1 d . . .
H21C H 0.9601 0.2245 0.6020 0.080 Uiso 1 1 calc R . .
H21A H 0.9195 0.2542 0.5486 0.080 Uiso 1 1 calc R . .
H21B H 0.8822 0.2572 0.6057 0.080 Uiso 1 1 calc R . .
C22 C 1.0981(4) 0.3637(3) 0.6086(3) 0.0495(14) Uani 1 1 d . . .
H22C H 1.1490 0.4215 0.6305 0.074 Uiso 1 1 calc R . .
H22A H 1.0810 0.3519 0.5641 0.074 Uiso 1 1 calc R . .
H22B H 1.1187 0.3224 0.6185 0.074 Uiso 1 1 calc R . .
C23 C 1.0399(4) 0.3717(3) 0.6961(2) 0.0463(13) Uani 1 1 d . . .
H23C H 1.0893 0.4300 0.7191 0.069 Uiso 1 1 calc R . .
H23B H 1.0623 0.3310 0.7050 0.069 Uiso 1 1 calc R . .
H23A H 0.9848 0.3642 0.7085 0.069 Uiso 1 1 calc R . .
C24 C 0.9910(3) 0.7109(2) 0.62340(19) 0.0229(9) Uani 1 1 d . . .
C25 C 1.0685(3) 0.7559(3) 0.6088(2) 0.0300(10) Uani 1 1 d . . .
H25 H 1.0611 0.7538 0.5677 0.036 Uiso 1 1 calc R . .
C26 C 1.1560(3) 0.8036(3) 0.6538(2) 0.0327(11) Uani 1 1 d . . .
H26 H 1.2085 0.8335 0.6433 0.039 Uiso 1 1 calc R . .
C27 C 1.1668(3) 0.8077(3) 0.7143(2) 0.0301(10) Uani 1 1 d . . .
C28 C 1.0901(3) 0.7629(3) 0.7290(2) 0.0383(12) Uani 1 1 d . . .
H28 H 1.0973 0.7659 0.7704 0.046 Uiso 1 1 calc R . .
C29 C 1.0035(3) 0.7139(3) 0.6838(2) 0.0339(11) Uani 1 1 d . . .
H29 H 0.9517 0.6819 0.6940 0.041 Uiso 1 1 calc R . .
C30 C 1.2609(3) 0.8577(3) 0.7627(2) 0.0377(12) Uani 1 1 d . . .
C31 C 0.9008(3) 0.8027(2) 0.57630(18) 0.0214(9) Uani 1 1 d . . .
C32 C 0.9365(3) 0.8470(3) 0.5404(2) 0.0312(10) Uani 1 1 d . . .
H32 H 0.9244 0.8173 0.4984 0.037 Uiso 1 1 calc R . .
C33 C 0.9902(3) 0.9352(3) 0.5656(2) 0.0336(11) Uani 1 1 d . . .
H33 H 1.0138 0.9646 0.5400 0.040 Uiso 1 1 calc R . .
C34 C 1.0104(3) 0.9813(3) 0.6263(2) 0.0268(10) Uani 1 1 d . . .
C35 C 0.9704(3) 0.9363(3) 0.6606(2) 0.0363(11) Uani 1 1 d . . .
H35 H 0.9802 0.9664 0.7021 0.044 Uiso 1 1 calc R . .
C36 C 0.9168(3) 0.8491(3) 0.6367(2) 0.0322(11) Uani 1 1 d . . .
H36 H 0.8903 0.8203 0.6617 0.039 Uiso 1 1 calc R . .
C37 C 1.0779(3) 1.0775(3) 0.6563(2) 0.0331(11) Uani 1 1 d . . .
C38 C 1.1701(4) 1.0875(4) 0.6958(3) 0.075(2) Uani 1 1 d . . .
H38C H 1.2140 1.1483 0.7154 0.112 Uiso 1 1 calc R . .
H38A H 1.1959 1.0582 0.6700 0.112 Uiso 1 1 calc R . .
H38B H 1.1599 1.0626 0.7276 0.112 Uiso 1 1 calc R . .
C39 C 1.0367(5) 1.1231(3) 0.6951(3) 0.0678(19) Uani 1 1 d . . .
H39A H 0.9775 1.1165 0.6688 0.102 Uiso 1 1 calc R . .
H39C H 1.0806 1.1839 0.7148 0.102 Uiso 1 1 calc R . .
H39B H 1.0255 1.0984 0.7269 0.102 Uiso 1 1 calc R . .
C40 C 1.0926(4) 1.1184(3) 0.6082(2) 0.0514(15) Uani 1 1 d . . .
H40A H 1.0325 1.1117 0.5831 0.077 Uiso 1 1 calc R . .
H40B H 1.1190 1.0907 0.5817 0.077 Uiso 1 1 calc R . .
H40C H 1.1358 1.1793 0.6286 0.077 Uiso 1 1 calc R . .
C41 C 0.7162(3) 0.7108(2) 0.48116(19) 0.0247(9) Uani 1 1 d . . .
C42 C 0.6821(3) 0.7568(3) 0.5173(2) 0.0286(10) Uani 1 1 d . . .
H42 H 0.6869 0.7566 0.5578 0.034 Uiso 1 1 calc R . .
C43 C 0.6412(3) 0.8029(3) 0.4937(2) 0.0308(10) Uani 1 1 d . . .
H43 H 0.6176 0.8336 0.5183 0.037 Uiso 1 1 calc R . .
C44 C 0.6343(3) 0.8049(3) 0.4352(2) 0.0277(10) Uani 1 1 d . . .
C45 C 0.6671(3) 0.7588(3) 0.3999(2) 0.0333(11) Uani 1 1 d . . .
H45 H 0.6620 0.7591 0.3594 0.040 Uiso 1 1 calc R . .
C46 C 0.7077(3) 0.7116(3) 0.4222(2) 0.0299(10) Uani 1 1 d . . .
H46 H 0.7296 0.6797 0.3968 0.036 Uiso 1 1 calc R . .
C47 C 0.5912(3) 0.8550(3) 0.4108(2) 0.0321(10) Uani 1 1 d . . .
C48 C 0.6254(3) 0.5234(3) 0.43286(19) 0.0241(9) Uani 1 1 d . . .
C49 C 0.5462(3) 0.5249(3) 0.4435(2) 0.0285(10) Uani 1 1 d . . .
H49 H 0.5527 0.5636 0.4810 0.034 Uiso 1 1 calc R . .
C50 C 0.4572(3) 0.4710(3) 0.4006(2) 0.0323(11) Uani 1 1 d . . .
H50 H 0.4043 0.4730 0.4098 0.039 Uiso 1 1 calc R . .
C51 C 0.4444(3) 0.4148(3) 0.34495(19) 0.0260(9) Uani 1 1 d . . .
C52 C 0.5253(3) 0.4170(3) 0.3321(2) 0.0300(10) Uani 1 1 d . . .
H52 H 0.5190 0.3813 0.2933 0.036 Uiso 1 1 calc R . .
C53 C 0.6143(3) 0.4703(3) 0.37534(19) 0.0274(10) Uani 1 1 d . . .
H53 H 0.6677 0.4707 0.3657 0.033 Uiso 1 1 calc R . .
C54 C 0.3477(3) 0.3493(3) 0.2982(2) 0.0330(11) Uani 1 1 d . . .
C55 C 0.2682(3) 0.3544(3) 0.3213(2) 0.0501(14) Uani 1 1 d . . .
H55C H 0.2753 0.3444 0.3604 0.075 Uiso 1 1 calc R . .
H55A H 0.2078 0.3109 0.2908 0.075 Uiso 1 1 calc R . .
H55B H 0.2710 0.4110 0.3273 0.075 Uiso 1 1 calc R . .
C56 C 0.3350(3) 0.3643(3) 0.2370(2) 0.0445(13) Uani 1 1 d . . .
H56B H 0.3849 0.3608 0.2217 0.067 Uiso 1 1 calc R . .
H56C H 0.3378 0.4210 0.2430 0.067 Uiso 1 1 calc R . .
H56A H 0.2742 0.3207 0.2070 0.067 Uiso 1 1 calc R . .
C57 C 0.3389(4) 0.2596(3) 0.2888(3) 0.0574(16) Uani 1 1 d . . .
H57C H 0.3469 0.2504 0.3282 0.086 Uiso 1 1 calc R . .
H57B H 0.3872 0.2533 0.2727 0.086 Uiso 1 1 calc R . .
H57A H 0.2770 0.2175 0.2594 0.086 Uiso 1 1 calc R . .
C58 C -0.2389(3) 0.5196(2) 0.00520(18) 0.0228(9) Uani 1 1 d . . .
C59 C -0.1509(3) 0.5639(2) 0.05162(18) 0.0217(9) Uani 1 1 d . . .
C60 C -0.1062(3) 0.6538(3) 0.07371(18) 0.0222(9) Uani 1 1 d . . .
C61 C -0.1508(3) 0.6990(3) 0.05059(19) 0.0238(9) Uani 1 1 d . . .
C62 C -0.2391(3) 0.6545(3) 0.00503(18) 0.0214(9) Uani 1 1 d . . .
C63 C -0.2841(3) 0.5641(3) -0.01883(18) 0.0220(9) Uani 1 1 d . . .
C64 C -0.2861(3) 0.4232(2) -0.01871(19) 0.0218(9) Uani 1 1 d . . .
C65 C -0.3011(3) 0.3778(3) -0.07930(19) 0.0271(10) Uani 1 1 d . . .
H65 H -0.2832 0.4078 -0.1059 0.032 Uiso 1 1 calc R . .
C66 C -0.3416(3) 0.2901(3) -0.1010(2) 0.0313(10) Uani 1 1 d . . .
H66 H -0.3506 0.2599 -0.1422 0.038 Uiso 1 1 calc R . .
C67 C -0.3693(3) 0.2454(3) -0.0629(2) 0.0302(10) Uani 1 1 d . . .
C68 C -0.3575(3) 0.2895(3) -0.0032(2) 0.0341(11) Uani 1 1 d . . .
H68 H -0.3786 0.2592 0.0226 0.041 Uiso 1 1 calc R . .
C69 C -0.3146(3) 0.3784(3) 0.0189(2) 0.0299(10) Uani 1 1 d . . .
H69 H -0.3047 0.4086 0.0604 0.036 Uiso 1 1 calc R . .
C70 C -0.4134(3) 0.1498(3) -0.0859(2) 0.0390(12) Uani 1 1 d . . .
C71 C -0.1012(3) 0.5176(3) 0.07641(18) 0.0224(9) Uani 1 1 d . . .
C72 C -0.0736(3) 0.4667(3) 0.0398(2) 0.0269(9) Uani 1 1 d . . .
H72 H -0.0934 0.4548 -0.0034 0.032 Uiso 1 1 calc R . .
C73 C -0.0173(3) 0.4323(3) 0.06459(19) 0.0282(10) Uani 1 1 d . . .
H73 H 0.0021 0.3993 0.0380 0.034 Uiso 1 1 calc R . .
C74 C 0.0107(3) 0.4449(3) 0.1258(2) 0.0271(10) Uani 1 1 d . . .
C75 C -0.0222(3) 0.4923(3) 0.1631(2) 0.0284(10) Uani 1 1 d . . .
H75 H -0.0072 0.4994 0.2056 0.034 Uiso 1 1 calc R . .
C76 C -0.0756(3) 0.5284(3) 0.1391(2) 0.0305(10) Uani 1 1 d . . .
H76 H -0.0954 0.5612 0.1655 0.037 Uiso 1 1 calc R . .
C77 C 0.0779(3) 0.4134(3) 0.1550(2) 0.0305(10) Uani 1 1 d . . .
C78 C 0.0985(4) 0.3564(4) 0.1068(3) 0.0623(18) Uani 1 1 d . . .
H78A H 0.0401 0.3063 0.0796 0.093 Uiso 1 1 calc R . .
H78B H 0.1419 0.3380 0.1275 0.093 Uiso 1 1 calc R . .
H78C H 0.1267 0.3886 0.0825 0.093 Uiso 1 1 calc R . .
C79 C 0.0369(4) 0.3604(4) 0.1923(3) 0.0550(15) Uani 1 1 d . . .
H79A H -0.0219 0.3107 0.1651 0.082 Uiso 1 1 calc R . .
H79C H 0.0250 0.3954 0.2249 0.082 Uiso 1 1 calc R . .
H79B H 0.0812 0.3412 0.2107 0.082 Uiso 1 1 calc R . .
C80 C 0.1701(4) 0.4904(4) 0.1972(3) 0.0664(18) Uani 1 1 d . . .
H80B H 0.1967 0.5242 0.1733 0.100 Uiso 1 1 calc R . .
H80A H 0.2139 0.4707 0.2156 0.100 Uiso 1 1 calc R . .
H80C H 0.1587 0.5257 0.2299 0.100 Uiso 1 1 calc R . .
C81 C -0.0103(3) 0.7020(2) 0.12259(19) 0.0241(9) Uani 1 1 d . . .
C82 C 0.0017(3) 0.7431(3) 0.18231(19) 0.0305(10) Uani 1 1 d . . .
H82 H -0.0510 0.7437 0.1927 0.037 Uiso 1 1 calc R . .
C83 C 0.0885(3) 0.7839(3) 0.2279(2) 0.0325(11) Uani 1 1 d . . .
H83 H 0.0947 0.8107 0.2692 0.039 Uiso 1 1 calc R . .
C84 C 0.1663(3) 0.7855(3) 0.21328(19) 0.0276(10) Uani 1 1 d . . .
C85 C 0.1552(3) 0.7449(3) 0.1525(2) 0.0455(13) Uani 1 1 d . . .
H85 H 0.2080 0.7454 0.1418 0.055 Uiso 1 1 calc R . .
C86 C 0.0677(3) 0.7039(3) 0.1075(2) 0.0394(12) Uani 1 1 d . . .
H86 H 0.0608 0.6768 0.0661 0.047 Uiso 1 1 calc R . .
C87 C 0.2617(3) 0.8295(3) 0.2603(2) 0.0332(11) Uani 1 1 d . . .
C88 C -0.1055(3) 0.7948(3) 0.07430(18) 0.0231(9) Uani 1 1 d . . .
C89 C -0.1420(3) 0.8402(3) 0.1082(2) 0.0287(10) Uani 1 1 d . . .
H89 H -0.1943 0.8104 0.1189 0.034 Uiso 1 1 calc R . .
C90 C -0.1030(3) 0.9284(3) 0.1265(2) 0.0354(11) Uani 1 1 d . . .
H90 H -0.1299 0.9578 0.1490 0.042 Uiso 1 1 calc R . .
C91 C -0.0262(3) 0.9747(3) 0.11304(19) 0.0272(10) Uani 1 1 d . A .
C92 C 0.0124(3) 0.9301(3) 0.0812(2) 0.0334(11) Uani 1 1 d . . .
H92 H 0.0661 0.9607 0.0721 0.040 Uiso 1 1 calc R . .
C93 C -0.0257(3) 0.8413(3) 0.0622(2) 0.0294(10) Uani 1 1 d . . .
H93 H 0.0028 0.8124 0.0410 0.035 Uiso 1 1 calc R . .
C94 C 0.0107(3) 1.0722(3) 0.1309(2) 0.0341(11) Uani 1 1 d D . .
C95 C 0.0391(5) 1.1138(4) 0.2010(3) 0.045(2) Uani 0.723(7) 1 d PDU A 1
H95A H 0.1010 1.1193 0.2211 0.068 Uiso 0.723(7) 1 calc PR A 1
H95B H -0.0067 1.0782 0.2158 0.068 Uiso 0.723(7) 1 calc PR A 1
H95C H 0.0409 1.1705 0.2108 0.068 Uiso 0.723(7) 1 calc PR A 1
C96 C 0.0995(5) 1.1124(4) 0.1132(4) 0.050(2) Uani 0.723(7) 1 d PDU A 1
H96B H 0.0829 1.0906 0.0683 0.074 Uiso 0.723(7) 1 calc PR A 1
H96A H 0.1474 1.0971 0.1321 0.074 Uiso 0.723(7) 1 calc PR A 1
H96C H 0.1240 1.1746 0.1279 0.074 Uiso 0.723(7) 1 calc PR A 1
C97 C -0.0625(6) 1.0924(5) 0.0977(4) 0.063(3) Uani 0.723(7) 1 d PDU A 1
H97A H -0.0863 1.0587 0.0537 0.095 Uiso 0.723(7) 1 calc PR A 1
H97C H -0.0351 1.1533 0.1036 0.095 Uiso 0.723(7) 1 calc PR A 1
H97B H -0.1141 1.0784 0.1142 0.095 Uiso 0.723(7) 1 calc PR A 1
C95' C 0.1038(12) 1.1189(13) 0.1819(10) 0.069(7) Uani 0.277(7) 1 d PDU A 2
H95D H 0.1503 1.1059 0.1673 0.104 Uiso 0.277(7) 1 calc PR A 2
H95E H 0.0984 1.1006 0.2171 0.104 Uiso 0.277(7) 1 calc PR A 2
H95F H 0.1235 1.1804 0.1943 0.104 Uiso 0.277(7) 1 calc PR A 2
C96' C 0.0005(15) 1.0932(13) 0.0723(7) 0.051(5) Uani 0.277(7) 1 d PDU A 2
H96D H 0.0245 1.0630 0.0456 0.077 Uiso 0.277(7) 1 calc PR A 2
H96F H 0.0360 1.1549 0.0828 0.077 Uiso 0.277(7) 1 calc PR A 2
H96E H -0.0657 1.0754 0.0509 0.077 Uiso 0.277(7) 1 calc PR A 2
C97' C -0.0528(14) 1.1021(13) 0.1631(10) 0.058(6) Uani 0.277(7) 1 d PDU A 2
H97E H -0.1189 1.0645 0.1388 0.086 Uiso 0.277(7) 1 calc PR A 2
H97F H -0.0387 1.1608 0.1658 0.086 Uiso 0.277(7) 1 calc PR A 2
H97D H -0.0401 1.0993 0.2046 0.086 Uiso 0.277(7) 1 calc PR A 2
C98 C -0.2897(3) 0.7012(2) -0.01914(18) 0.0237(9) Uani 1 1 d . . .
C99 C -0.2560(3) 0.7485(3) -0.0552(2) 0.0287(10) Uani 1 1 d . . .
H99 H -0.1999 0.7531 -0.0625 0.034 Uiso 1 1 calc R . .
C100 C -0.3047(3) 0.7888(3) -0.0803(2) 0.0374(11) Uani 1 1 d . . .
H10A H -0.2825 0.8190 -0.1058 0.045 Uiso 1 1 calc R . .
C101 C -0.3845(3) 0.7854(3) -0.0684(2) 0.0327(10) Uani 1 1 d . . .
C102 C -0.4167(3) 0.7400(3) -0.0319(2) 0.0392(12) Uani 1 1 d . . .
H10B H -0.4714 0.7372 -0.0231 0.047 Uiso 1 1 calc R . .
C103 C -0.3692(3) 0.6987(3) -0.0084(2) 0.0358(11) Uani 1 1 d . . .
H10C H -0.3927 0.6673 0.0162 0.043 Uiso 1 1 calc R . .
C104 C -0.4381(4) 0.8273(3) -0.0944(2) 0.0412(12) Uani 1 1 d . . .
C105 C -0.3782(3) 0.5186(2) -0.06665(18) 0.0228(9) Uani 1 1 d . . .
C106 C -0.3931(3) 0.5294(3) -0.12381(19) 0.0267(10) Uani 1 1 d . . .
H10D H -0.3410 0.5610 -0.1339 0.032 Uiso 1 1 calc R . .
C107 C -0.4818(3) 0.4951(3) -0.16560(19) 0.0271(10) Uani 1 1 d . . .
H10E H -0.4898 0.5022 -0.2044 0.033 Uiso 1 1 calc R . .
C108 C -0.5608(3) 0.4498(3) -0.15173(18) 0.0231(9) Uani 1 1 d . . .
C109 C -0.5449(3) 0.4355(3) -0.0974(2) 0.0291(10) Uani 1 1 d . . .
H10F H -0.5969 0.4019 -0.0881 0.035 Uiso 1 1 calc R . .
C110 C -0.4558(3) 0.4681(3) -0.0553(2) 0.0280(10) Uani 1 1 d . . .
H11 H -0.4480 0.4557 -0.0184 0.034 Uiso 1 1 calc R . .
C111 C -0.6591(3) 0.4207(3) -0.1962(2) 0.0308(10) Uani 1 1 d . . .
C112 C -0.6700(4) 0.4976(4) -0.2044(3) 0.0636(17) Uani 1 1 d . . .
H11B H -0.6621 0.5360 -0.1646 0.095 Uiso 1 1 calc R . .
H11C H -0.7325 0.4788 -0.2334 0.095 Uiso 1 1 calc R . .
H11A H -0.6226 0.5278 -0.2205 0.095 Uiso 1 1 calc R . .
C113 C -0.6733(4) 0.3593(4) -0.2584(2) 0.0574(16) Uani 1 1 d . . .
H11F H -0.7361 0.3408 -0.2869 0.086 Uiso 1 1 calc R . .
H11D H -0.6667 0.3095 -0.2528 0.086 Uiso 1 1 calc R . .
H11E H -0.6264 0.3884 -0.2753 0.086 Uiso 1 1 calc R . .
C114 C -0.7355(3) 0.3741(4) -0.1734(2) 0.0532(15) Uani 1 1 d . . .
H11H H -0.7292 0.4122 -0.1340 0.080 Uiso 1 1 calc R . .
H11G H -0.7301 0.3238 -0.1680 0.080 Uiso 1 1 calc R . .
H11I H -0.7967 0.3562 -0.2036 0.080 Uiso 1 1 calc R . .
O1W O 0.5222(2) 0.94379(19) 0.30800(14) 0.0396(8) Uani 1 1 d . . .
H1WB H 0.5449 0.9972 0.3233 0.047 Uiso 1 1 d R . .
H1WA H 0.4645 0.9127 0.2903 0.047 Uiso 1 1 d R . .
O2W O 0.42527(19) 0.95131(18) 0.41180(13) 0.0299(7) Uani 1 1 d . . .
H2WA H 0.4741 0.9447 0.4198 0.036 Uiso 1 1 d R . .
H2WB H 0.3917 0.9346 0.4327 0.036 Uiso 1 1 d R . .
O3W O 0.5160(2) 0.94509(18) 0.80669(14) 0.0330(7) Uani 1 1 d . . .
H3WB H 0.4576 0.9174 0.7900 0.040 Uiso 1 1 d R . .
H3WA H 0.5382 0.9377 0.7783 0.040 Uiso 1 1 d R . .
O4W O 1.4227(2) 0.9431(2) 0.91514(15) 0.0439(9) Uani 1 1 d . . .
H4WA H 1.4652 0.9284 0.9125 0.053 Uiso 1 1 d R . .
H4WB H 1.4603 0.9948 0.9255 0.053 Uiso 1 1 d R . .
O13 O -0.3342(4) 0.7859(4) 0.1501(3) 0.119(2) Uani 1 1 d . B .
O14 O 0.3197(3) 0.9103(3) 0.4871(2) 0.0752(13) Uani 1 1 d . . .
O15 O 0.3437(4) 0.5760(4) 0.3411(3) 0.115(2) Uani 1 1 d . . .
O16 O 0.7718(4) 0.4161(4) 0.3006(3) 0.132(2) Uani 1 1 d . . .
O17 O 0.6078(3) 0.9392(3) 0.72224(18) 0.0697(13) Uani 1 1 d . . .
O18 O 1.1599(5) 0.8371(5) 1.0214(3) 0.151(3) Uani 1 1 d . . .
C115 C -0.4246(6) 0.8086(8) 0.2052(4) 0.166(6) Uani 1 1 d . B .
H11K H -0.4341 0.7521 0.2065 0.249 Uiso 1 1 calc R . .
H11M H -0.4852 0.8068 0.1866 0.249 Uiso 1 1 calc R . .
H11L H -0.3945 0.8506 0.2472 0.249 Uiso 1 1 calc R . .
C116 C -0.3655(5) 0.8327(6) 0.1689(4) 0.086(3) Uani 1 1 d D . .
C1A C -0.3452(11) 0.8958(11) 0.1334(10) 0.117(7) Uani 0.563(18) 1 d PDU B 1
H1AA H -0.2989 0.8914 0.1144 0.176 Uiso 0.563(18) 1 calc PR B 1
H1AC H -0.3207 0.9543 0.1620 0.176 Uiso 0.563(18) 1 calc PR B 1
H1AB H -0.4031 0.8817 0.1013 0.176 Uiso 0.563(18) 1 calc PR B 1
C1B C -0.3463(15) 0.9252(10) 0.1907(12) 0.115(9) Uani 0.437(18) 1 d PDU B 2
H1BA H -0.3054 0.9562 0.1710 0.173 Uiso 0.437(18) 1 calc PR B 2
H1BB H -0.3156 0.9504 0.2355 0.173 Uiso 0.437(18) 1 calc PR B 2
H1BC H -0.4054 0.9291 0.1797 0.173 Uiso 0.437(18) 1 calc PR B 2
C118 C 0.2165(5) 0.9666(4) 0.4522(3) 0.084(2) Uani 1 1 d . . .
H11N H 0.2429 0.9663 0.4189 0.126 Uiso 1 1 calc R . .
H11P H 0.2295 1.0251 0.4748 0.126 Uiso 1 1 calc R . .
H11O H 0.1487 0.9306 0.4348 0.126 Uiso 1 1 calc R . .
C119 C 0.2593(4) 0.9328(4) 0.4947(3) 0.0594(17) Uani 1 1 d . . .
C120 C 0.2270(5) 0.9264(5) 0.5474(3) 0.081(2) Uani 1 1 d . . .
H12O H 0.2606 0.9033 0.5718 0.122 Uiso 1 1 calc R . .
H12N H 0.1598 0.8884 0.5322 0.122 Uiso 1 1 calc R . .
H12P H 0.2391 0.9832 0.5731 0.122 Uiso 1 1 calc R . .
C121 C 0.3374(5) 0.7026(5) 0.3487(5) 0.131(4) Uani 1 1 d . . .
H12C H 0.3116 0.6907 0.3809 0.197 Uiso 1 1 calc R . .
H12B H 0.2896 0.7016 0.3152 0.197 Uiso 1 1 calc R . .
H12D H 0.3915 0.7590 0.3660 0.197 Uiso 1 1 calc R . .
C122 C 0.3660(5) 0.6387(5) 0.3252(4) 0.079(2) Uani 1 1 d . . .
C123 C 0.4098(6) 0.6467(6) 0.2782(4) 0.179(7) Uani 1 1 d . . .
H12E H 0.4259 0.5994 0.2666 0.268 Uiso 1 1 calc R . .
H12G H 0.4667 0.7010 0.2946 0.268 Uiso 1 1 calc R . .
H12F H 0.3662 0.6452 0.2420 0.268 Uiso 1 1 calc R . .
C124 C 0.6386(6) 0.2949(5) 0.2456(5) 0.123(4) Uani 1 1 d . . .
H12J H 0.6262 0.3097 0.2843 0.185 Uiso 1 1 calc R . .
H12I H 0.6355 0.2378 0.2354 0.185 Uiso 1 1 calc R . .
H12H H 0.5916 0.2957 0.2126 0.185 Uiso 1 1 calc R . .
C125 C 0.7306(5) 0.3564(4) 0.2525(4) 0.080(2) Uani 1 1 d . . .
C126 C 0.7649(8) 0.3458(6) 0.2001(5) 0.157(5) Uani 1 1 d . . .
H12M H 0.8288 0.3907 0.2121 0.235 Uiso 1 1 calc R . .
H12K H 0.7241 0.3499 0.1653 0.235 Uiso 1 1 calc R . .
H12L H 0.7646 0.2898 0.1879 0.235 Uiso 1 1 calc R . .
C127 C 0.7496(4) 1.0039(5) 0.8042(3) 0.084(2) Uani 1 1 d . . .
H12R H 0.7097 1.0081 0.8290 0.126 Uiso 1 1 calc R . .
H12S H 0.7973 1.0611 0.8117 0.126 Uiso 1 1 calc R . .
H12Q H 0.7801 0.9695 0.8157 0.126 Uiso 1 1 calc R . .
C128 C 0.6916(5) 0.9628(4) 0.7380(3) 0.0605(16) Uani 1 1 d . . .
C129 C 0.7382(5) 0.9499(4) 0.6920(3) 0.076(2) Uani 1 1 d . . .
H12T H 0.6917 0.9227 0.6505 0.114 Uiso 1 1 calc R . .
H12U H 0.7678 0.9132 0.6994 0.114 Uiso 1 1 calc R . .
H12V H 0.7859 1.0052 0.6958 0.114 Uiso 1 1 calc R . .
C130 C 1.2747(5) 0.9555(5) 1.0122(4) 0.110(3) Uani 1 1 d . . .
H13B H 1.2662 0.9889 1.0476 0.165 Uiso 1 1 calc R . .
H13A H 1.2591 0.9735 0.9772 0.165 Uiso 1 1 calc R . .
H13C H 1.3399 0.9650 1.0229 0.165 Uiso 1 1 calc R . .
C131 C 1.2121(5) 0.8630(6) 0.9954(3) 0.079(2) Uani 1 1 d . . .
C132 C 1.2183(4) 0.8043(4) 0.9424(3) 0.0673(18) Uani 1 1 d . . .
H13E H 1.1748 0.7453 0.9349 0.101 Uiso 1 1 calc R . .
H13F H 1.2822 0.8103 0.9519 0.101 Uiso 1 1 calc R . .
H13D H 1.2019 0.8186 0.9057 0.101 Uiso 1 1 calc R . .

loop_
_atom_site_aniso_label
_atom_site_aniso_U_11
_atom_site_aniso_U_22
_atom_site_aniso_U_33
_atom_site_aniso_U_23
_atom_site_aniso_U_13
_atom_site_aniso_U_12
O1 0.044(2) 0.0206(16) 0.065(2) 0.0139(16) 0.0232(18) 0.0093(14)
O2 0.045(2) 0.0261(18) 0.054(2) 0.0022(16) 0.0126(17) 0.0156(15)
O3 0.025(2) 0.076(3) 0.107(4) 0.047(3) 0.003(2) 0.0087(19)
O4 0.052(2) 0.058(3) 0.054(3) 0.020(2) -0.026(2) -0.006(2)
O5 0.069(2) 0.047(2) 0.042(2) 0.0245(18) 0.0075(18) 0.0359(19)
O6 0.068(3) 0.060(2) 0.051(2) 0.017(2) 0.011(2) 0.050(2)
O7 0.074(3) 0.0226(18) 0.064(3) -0.0012(18) 0.009(2) 0.0141(18)
O8 0.070(3) 0.032(2) 0.072(3) 0.023(2) 0.005(2) 0.0042(19)
O9 0.026(2) 0.075(3) 0.053(2) -0.010(2) -0.0009(17) 0.0191(19)
O10 0.038(2) 0.053(2) 0.0304(19) -0.0062(17) -0.0109(15) 0.0171(17)
O11 0.050(3) 0.067(3) 0.146(4) 0.066(3) 0.045(3) 0.046(2)
O12 0.048(2) 0.053(2) 0.074(3) 0.041(2) 0.003(2) 0.0243(19)
C1 0.030(2) 0.016(2) 0.030(2) 0.0071(18) 0.0073(19) 0.0077(17)
C2 0.021(2) 0.025(2) 0.024(2) 0.0099(18) 0.0024(17) 0.0123(17)
C3 0.020(2) 0.022(2) 0.022(2) 0.0065(17) 0.0022(17) 0.0057(16)
C4 0.029(2) 0.020(2) 0.024(2) 0.0086(18) 0.0064(18) 0.0115(18)
C5 0.025(2) 0.019(2) 0.023(2) 0.0079(17) 0.0099(18) 0.0111(17)
C6 0.026(2) 0.021(2) 0.020(2) 0.0057(17) 0.0044(17) 0.0113(17)
C7 0.025(2) 0.020(2) 0.024(2) 0.0066(18) 0.0011(18) 0.0113(17)
C8 0.036(3) 0.026(2) 0.040(3) 0.003(2) 0.018(2) 0.011(2)
C9 0.032(3) 0.025(2) 0.049(3) 0.009(2) 0.022(2) 0.008(2)
C10 0.025(2) 0.023(2) 0.031(2) 0.0080(19) 0.0029(19) 0.0074(18)
C11 0.039(3) 0.025(2) 0.046(3) 0.007(2) 0.020(2) 0.016(2)
C12 0.033(3) 0.030(2) 0.044(3) 0.012(2) 0.018(2) 0.013(2)
C13 0.033(3) 0.025(2) 0.035(3) 0.012(2) 0.008(2) 0.012(2)
C14 0.022(2) 0.018(2) 0.025(2) 0.0063(18) 0.0022(18) 0.0046(16)
C15 0.024(2) 0.030(2) 0.041(3) 0.020(2) 0.011(2) 0.0123(19)
C16 0.037(3) 0.026(2) 0.035(3) 0.021(2) 0.014(2) 0.0118(19)
C17 0.026(2) 0.023(2) 0.025(2) 0.0053(18) -0.0015(18) 0.0103(18)
C18 0.029(2) 0.037(3) 0.030(2) 0.017(2) 0.009(2) 0.019(2)
C19 0.025(2) 0.025(2) 0.033(3) 0.0129(19) 0.0090(19) 0.0085(18)
C20 0.037(3) 0.029(2) 0.030(3) 0.008(2) 0.005(2) 0.020(2)
C21 0.054(3) 0.030(3) 0.060(4) 0.010(3) -0.002(3) 0.017(2)
C22 0.066(4) 0.053(3) 0.057(4) 0.029(3) 0.025(3) 0.046(3)
C23 0.060(3) 0.053(3) 0.041(3) 0.027(3) 0.016(3) 0.037(3)
C24 0.025(2) 0.019(2) 0.025(2) 0.0077(17) 0.0045(18) 0.0127(17)
C25 0.030(2) 0.035(2) 0.029(2) 0.017(2) 0.010(2) 0.016(2)
C26 0.027(2) 0.028(2) 0.038(3) 0.014(2) 0.010(2) 0.0064(19)
C27 0.019(2) 0.027(2) 0.031(3) 0.010(2) -0.0019(18) 0.0032(17)
C28 0.033(3) 0.041(3) 0.033(3) 0.015(2) 0.004(2) 0.012(2)
C29 0.026(2) 0.038(3) 0.026(2) 0.012(2) 0.0008(19) 0.006(2)
C30 0.027(3) 0.037(3) 0.039(3) 0.020(2) 0.000(2) 0.007(2)
C31 0.016(2) 0.023(2) 0.023(2) 0.0097(17) 0.0018(16) 0.0076(16)
C32 0.041(3) 0.023(2) 0.027(2) 0.0075(19) 0.010(2) 0.012(2)
C33 0.041(3) 0.029(2) 0.032(3) 0.014(2) 0.015(2) 0.013(2)
C34 0.023(2) 0.023(2) 0.034(3) 0.012(2) 0.0084(19) 0.0094(18)
C35 0.041(3) 0.032(3) 0.027(3) 0.003(2) 0.010(2) 0.012(2)
C36 0.026(2) 0.028(2) 0.032(3) 0.004(2) 0.012(2) 0.0033(18)
C37 0.034(3) 0.021(2) 0.036(3) 0.005(2) 0.010(2) 0.0088(19)
C38 0.049(4) 0.040(3) 0.085(5) 0.010(3) -0.021(3) 0.000(3)
C39 0.100(5) 0.027(3) 0.078(5) 0.011(3) 0.051(4) 0.023(3)
C40 0.062(4) 0.028(3) 0.051(3) 0.013(2) 0.022(3) 0.006(2)
C41 0.022(2) 0.017(2) 0.032(2) 0.0070(18) 0.0040(18) 0.0091(16)
C42 0.031(2) 0.029(2) 0.026(2) 0.0106(19) 0.0093(19) 0.0129(19)
C43 0.033(3) 0.027(2) 0.039(3) 0.013(2) 0.013(2) 0.018(2)
C44 0.020(2) 0.023(2) 0.035(3) 0.0117(19) 0.0027(19) 0.0072(17)
C45 0.040(3) 0.034(3) 0.030(3) 0.016(2) 0.006(2) 0.021(2)
C46 0.038(3) 0.030(2) 0.024(2) 0.0067(19) 0.008(2) 0.021(2)
C47 0.039(3) 0.027(2) 0.031(3) 0.008(2) 0.008(2) 0.018(2)
C48 0.027(2) 0.021(2) 0.026(2) 0.0109(18) 0.0064(18) 0.0116(17)
C49 0.032(2) 0.019(2) 0.027(2) 0.0023(18) 0.0047(19) 0.0104(18)
C50 0.024(2) 0.030(2) 0.036(3) 0.001(2) 0.005(2) 0.0129(19)
C51 0.022(2) 0.023(2) 0.030(2) 0.0130(19) 0.0044(18) 0.0062(17)
C52 0.028(2) 0.028(2) 0.025(2) 0.0022(19) 0.0059(19) 0.0093(19)
C53 0.024(2) 0.030(2) 0.027(2) 0.0074(19) 0.0079(19) 0.0141(18)
C54 0.027(2) 0.030(2) 0.030(3) 0.005(2) 0.001(2) 0.0080(19)
C55 0.028(3) 0.051(3) 0.052(3) 0.011(3) 0.009(2) 0.005(2)
C56 0.037(3) 0.054(3) 0.023(3) 0.008(2) -0.002(2) 0.010(2)
C57 0.046(3) 0.027(3) 0.072(4) 0.013(3) -0.006(3) 0.004(2)
C58 0.022(2) 0.020(2) 0.024(2) 0.0045(18) 0.0048(17) 0.0114(17)
C59 0.026(2) 0.020(2) 0.020(2) 0.0089(17) 0.0073(17) 0.0113(17)
C60 0.019(2) 0.024(2) 0.020(2) 0.0060(17) 0.0051(17) 0.0086(17)
C61 0.027(2) 0.022(2) 0.026(2) 0.0089(18) 0.0092(18) 0.0135(18)
C62 0.022(2) 0.026(2) 0.020(2) 0.0125(17) 0.0048(17) 0.0126(17)
C63 0.020(2) 0.023(2) 0.021(2) 0.0089(17) 0.0078(17) 0.0072(17)
C64 0.019(2) 0.0146(19) 0.028(2) 0.0069(17) 0.0014(17) 0.0073(16)
C65 0.027(2) 0.023(2) 0.027(2) 0.0076(19) 0.0091(19) 0.0077(18)
C66 0.022(2) 0.031(2) 0.032(3) 0.004(2) 0.0016(19) 0.0103(19)
C67 0.025(2) 0.020(2) 0.038(3) 0.007(2) 0.002(2) 0.0085(18)
C68 0.030(3) 0.029(2) 0.041(3) 0.014(2) 0.008(2) 0.013(2)
C69 0.025(2) 0.020(2) 0.038(3) 0.0083(19) 0.0037(19) 0.0074(17)
C70 0.037(3) 0.027(3) 0.041(3) 0.005(2) -0.001(2) 0.015(2)
C71 0.020(2) 0.025(2) 0.021(2) 0.0088(18) 0.0036(17) 0.0098(17)
C72 0.025(2) 0.030(2) 0.023(2) 0.0063(19) 0.0045(18) 0.0128(18)
C73 0.032(2) 0.032(2) 0.022(2) 0.0096(19) 0.0078(19) 0.017(2)
C74 0.027(2) 0.022(2) 0.032(2) 0.0111(19) 0.0084(19) 0.0103(18)
C75 0.036(3) 0.029(2) 0.022(2) 0.0101(19) 0.0101(19) 0.0153(19)
C76 0.036(3) 0.027(2) 0.032(3) 0.010(2) 0.010(2) 0.019(2)
C77 0.031(2) 0.036(3) 0.034(3) 0.019(2) 0.008(2) 0.021(2)
C78 0.087(5) 0.097(5) 0.052(4) 0.038(4) 0.030(3) 0.080(4)
C79 0.070(4) 0.062(4) 0.057(4) 0.035(3) 0.023(3) 0.044(3)
C80 0.036(3) 0.058(4) 0.087(5) 0.024(4) -0.008(3) 0.019(3)
C81 0.026(2) 0.0167(19) 0.024(2) 0.0054(17) 0.0016(18) 0.0091(17)
C82 0.029(2) 0.034(2) 0.022(2) 0.0044(19) 0.0063(19) 0.0118(19)
C83 0.030(3) 0.030(2) 0.025(2) 0.0017(19) -0.0009(19) 0.0108(19)
C84 0.027(2) 0.028(2) 0.024(2) 0.0102(19) 0.0020(18) 0.0118(18)
C85 0.028(3) 0.060(3) 0.039(3) 0.003(3) 0.007(2) 0.021(2)
C86 0.033(3) 0.052(3) 0.024(3) 0.002(2) 0.006(2) 0.019(2)
C87 0.028(3) 0.034(3) 0.029(3) 0.004(2) 0.002(2) 0.014(2)
C88 0.022(2) 0.023(2) 0.018(2) 0.0071(17) -0.0003(17) 0.0094(17)
C89 0.029(2) 0.017(2) 0.039(3) 0.0098(19) 0.014(2) 0.0078(17)
C90 0.037(3) 0.030(2) 0.041(3) 0.007(2) 0.014(2) 0.018(2)
C91 0.025(2) 0.024(2) 0.026(2) 0.0091(19) 0.0042(18) 0.0075(18)
C92 0.021(2) 0.034(3) 0.036(3) 0.010(2) 0.009(2) 0.0049(19)
C93 0.023(2) 0.024(2) 0.035(3) 0.0044(19) 0.0076(19) 0.0101(18)
C94 0.037(3) 0.022(2) 0.036(3) 0.007(2) 0.005(2) 0.0102(19)
C95 0.044(5) 0.025(3) 0.047(4) 0.002(3) 0.012(4) 0.005(3)
C96 0.059(5) 0.021(3) 0.060(5) 0.016(3) 0.020(4) 0.008(3)
C97 0.078(6) 0.030(4) 0.071(6) 0.021(4) -0.002(5) 0.026(4)
C95' 0.052(12) 0.039(10) 0.076(13) 0.013(9) -0.023(10) 0.007(8)
C96' 0.062(12) 0.049(10) 0.051(11) 0.025(8) 0.028(9) 0.024(8)
C97' 0.077(12) 0.045(10) 0.052(11) 0.015(8) 0.021(9) 0.030(9)
C98 0.024(2) 0.0146(19) 0.023(2) 0.0029(17) -0.0017(17) 0.0064(16)
C99 0.035(3) 0.031(2) 0.031(2) 0.015(2) 0.014(2) 0.022(2)
C100 0.046(3) 0.029(2) 0.041(3) 0.019(2) 0.015(2) 0.017(2)
C101 0.032(3) 0.033(2) 0.036(3) 0.015(2) 0.006(2) 0.019(2)
C102 0.034(3) 0.048(3) 0.053(3) 0.027(3) 0.021(2) 0.028(2)
C103 0.029(3) 0.041(3) 0.050(3) 0.025(2) 0.021(2) 0.018(2)
C104 0.043(3) 0.036(3) 0.050(3) 0.025(3) 0.012(3) 0.018(2)
C105 0.025(2) 0.0171(19) 0.024(2) 0.0071(17) 0.0048(18) 0.0096(17)
C106 0.028(2) 0.023(2) 0.028(2) 0.0117(19) 0.0099(19) 0.0083(18)
C107 0.028(2) 0.035(2) 0.016(2) 0.0102(19) 0.0021(18) 0.0139(19)
C108 0.018(2) 0.023(2) 0.022(2) 0.0032(17) 0.0027(17) 0.0086(16)
C109 0.018(2) 0.027(2) 0.033(3) 0.007(2) 0.0045(19) 0.0055(18)
C110 0.033(3) 0.026(2) 0.027(2) 0.0091(19) 0.0082(19) 0.0148(19)
C111 0.020(2) 0.040(3) 0.029(2) 0.011(2) 0.0024(19) 0.0137(19)
C112 0.040(3) 0.056(4) 0.085(5) 0.027(3) 0.000(3) 0.021(3)
C113 0.041(3) 0.068(4) 0.037(3) 0.000(3) -0.002(2) 0.017(3)
C114 0.022(3) 0.077(4) 0.051(3) 0.023(3) 0.003(2) 0.018(3)
O1W 0.0420(19) 0.0250(17) 0.0387(19) 0.0056(15) 0.0031(15) 0.0109(14)
O2W 0.0246(16) 0.0279(16) 0.0336(18) 0.0101(14) 0.0073(13) 0.0101(13)
O3W 0.0249(16) 0.0270(16) 0.0376(18) 0.0091(14) 0.0026(14) 0.0075(13)
O4W 0.041(2) 0.0344(19) 0.054(2) 0.0157(17) 0.0144(17) 0.0148(15)
O13 0.110(5) 0.113(5) 0.133(5) 0.017(4) 0.071(4) 0.048(4)
O14 0.073(3) 0.087(4) 0.068(3) 0.035(3) 0.033(3) 0.027(3)
O15 0.118(5) 0.096(5) 0.125(5) 0.041(4) 0.013(4) 0.055(4)
O16 0.121(5) 0.099(5) 0.113(5) 0.013(4) -0.012(4) 0.030(4)
O17 0.063(3) 0.100(4) 0.042(2) 0.013(2) 0.013(2) 0.043(3)
O18 0.141(6) 0.246(9) 0.164(6) 0.131(6) 0.117(6) 0.115(6)
C115 0.122(8) 0.368(19) 0.063(5) 0.063(8) 0.038(6) 0.171(11)
C116 0.051(4) 0.106(7) 0.076(5) -0.003(5) 0.003(4) 0.040(4)
C1A 0.090(10) 0.074(10) 0.178(16) 0.046(10) 0.010(9) 0.045(8)
C1B 0.114(12) 0.068(11) 0.136(16) 0.036(10) -0.028(10) 0.050(9)
C118 0.077(5) 0.054(4) 0.084(5) 0.020(4) -0.007(4) 0.013(4)
C119 0.039(3) 0.055(4) 0.062(4) 0.011(3) 0.012(3) 0.007(3)
C120 0.075(5) 0.097(6) 0.066(5) 0.025(4) 0.037(4) 0.027(4)
C121 0.070(5) 0.053(5) 0.254(13) 0.033(6) 0.049(7) 0.025(4)
C122 0.060(4) 0.047(4) 0.089(6) 0.013(4) -0.003(4) 0.004(3)
C123 0.114(7) 0.138(9) 0.143(9) -0.049(7) 0.095(7) -0.055(6)
C124 0.100(7) 0.056(5) 0.192(10) 0.007(6) 0.062(7) 0.028(5)
C125 0.080(5) 0.044(4) 0.109(6) 0.016(4) 0.016(5) 0.035(4)
C126 0.255(13) 0.117(8) 0.241(13) 0.113(9) 0.204(12) 0.132(9)
C127 0.048(4) 0.092(6) 0.098(6) 0.049(5) 0.002(4) 0.021(4)
C128 0.064(4) 0.056(4) 0.077(5) 0.034(3) 0.022(4) 0.037(3)
C129 0.087(5) 0.080(5) 0.112(6) 0.059(5) 0.070(5) 0.054(4)
C130 0.077(6) 0.082(6) 0.112(7) -0.021(5) -0.008(5) 0.031(5)
C131 0.057(4) 0.134(7) 0.063(5) 0.041(5) 0.020(4) 0.057(5)
C132 0.055(4) 0.080(5) 0.062(4) 0.023(4) 0.012(3) 0.030(3)

loop_
_atom_type_symbol
_atom_type_description
_atom_type_scat_dispersion_real
_atom_type_scat_dispersion_imag
_atom_type_scat_source
C C 0.0033 0.0016 'International Tables Vol C Tables 4.2.6.8 and 6.1.1.4'
H H 0.0000 0.0000 'International Tables Vol C Tables 4.2.6.8 and 6.1.1.4'
O O 0.0106 0.0060 'International Tables Vol C Tables 4.2.6.8 and 6.1.1.4'

loop_
_geom_angle_atom_site_label_1
_geom_angle_atom_site_label_2
_geom_angle_atom_site_label_3
_geom_angle
C13 O1 H1 109.5
C30 O4 H4 109.5
C47 O5 H5 109.5
C70 O7 H7 109.5
C87 O10 H10 109.5
C104 O12 H12 109.5
C2 C1 C6 120.1(4)
C2 C1 C7 120.3(4)
C6 C1 C7 119.5(4)
C3 C2 C1 119.8(4)
C3 C2 C14 120.9(4)
C1 C2 C14 119.2(4)
C2 C3 C4 120.1(4)
C2 C3 C24 121.0(4)
C4 C3 C24 118.9(4)
C5 C4 C3 120.0(4)
C5 C4 C31 121.2(4)
C3 C4 C31 118.8(4)
C4 C5 C6 120.0(4)
C4 C5 C41 119.6(4)
C6 C5 C41 120.4(4)
C1 C6 C5 119.8(4)
C1 C6 C48 119.2(4)
C5 C6 C48 121.0(4)
C8 C7 C12 118.9(4)
C8 C7 C1 120.6(4)
C12 C7 C1 120.5(4)
C7 C8 C9 120.5(4)
C7 C8 H8 119.8
C9 C8 H8 119.8
C10 C9 C8 121.1(4)
C10 C9 H9 119.5
C8 C9 H9 119.5
C9 C10 C11 119.0(4)
C9 C10 C13 121.6(4)
C11 C10 C13 119.4(4)
C12 C11 C10 120.9(4)
C12 C11 H11J 119.6
C10 C11 H11J 119.6
C11 C12 C7 119.7(4)
C11 C12 H12A 120.1
C7 C12 H12A 120.1
O2 C13 O1 123.4(4)
O2 C13 C10 121.8(4)
O1 C13 C10 114.8(4)
C19 C14 C15 118.0(4)
C19 C14 C2 120.1(4)
C15 C14 C2 121.8(4)
C16 C15 C14 120.6(4)
C16 C15 H15 119.7
C14 C15 H15 119.7
C15 C16 C17 122.0(4)
C15 C16 H16 119.0
C17 C16 H16 119.0
C16 C17 C18 117.1(4)
C16 C17 C20 120.6(4)
C18 C17 C20 122.3(4)
C17 C18 C19 121.0(4)
C17 C18 H18 119.5
C19 C18 H18 119.5
C14 C19 C18 121.1(4)
C14 C19 H19 119.5
C18 C19 H19 119.5
C23 C20 C22 109.2(4)
C23 C20 C17 110.3(4)
C22 C20 C17 112.5(4)
C23 C20 C21 108.8(4)
C22 C20 C21 107.3(4)
C17 C20 C21 108.6(4)
C20 C21 H21C 109.5
C20 C21 H21A 109.5
H21C C21 H21A 109.5
C20 C21 H21B 109.5
H21C C21 H21B 109.5
H21A C21 H21B 109.5
C20 C22 H22C 109.5
C20 C22 H22A 109.5
H22C C22 H22A 109.5
C20 C22 H22B 109.5
H22C C22 H22B 109.5
H22A C22 H22B 109.5
C20 C23 H23C 109.5
C20 C23 H23B 109.5
H23C C23 H23B 109.5
C20 C23 H23A 109.5
H23C C23 H23A 109.5
H23B C23 H23A 109.5
C29 C24 C25 118.8(4)
C29 C24 C3 120.7(4)
C25 C24 C3 120.5(4)
C26 C25 C24 120.7(4)
C26 C25 H25 119.6
C24 C25 H25 119.6
C25 C26 C27 119.8(4)
C25 C26 H26 120.1
C27 C26 H26 120.1
C28 C27 C26 119.8(4)
C28 C27 C30 120.0(4)
C26 C27 C30 120.1(4)
C29 C28 C27 120.1(4)
C29 C28 H28 119.9
C27 C28 H28 119.9
C28 C29 C24 120.7(4)
C28 C29 H29 119.6
C24 C29 H29 119.6
O3 C30 O4 123.3(5)
O3 C30 C27 118.6(4)
O4 C30 C27 118.0(4)
C32 C31 C36 118.0(4)
C32 C31 C4 121.2(4)
C36 C31 C4 120.7(4)
C31 C32 C33 120.1(4)
C31 C32 H32 119.9
C33 C32 H32 119.9
C34 C33 C32 122.3(4)
C34 C33 H33 118.9
C32 C33 H33 118.9
C33 C34 C35 116.7(4)
C33 C34 C37 122.7(4)
C35 C34 C37 120.6(4)
C36 C35 C34 122.0(4)
C36 C35 H35 119.0
C34 C35 H35 119.0
C35 C36 C31 120.8(4)
C35 C36 H36 119.6
C31 C36 H36 119.6
C38 C37 C40 110.4(4)
C38 C37 C39 110.6(5)
C40 C37 C39 106.5(4)
C38 C37 C34 108.1(4)
C40 C37 C34 111.4(4)
C39 C37 C34 110.0(4)
C37 C38 H38C 109.5
C37 C38 H38A 109.5
H38C C38 H38A 109.5
C37 C38 H38B 109.5
H38C C38 H38B 109.5
H38A C38 H38B 109.5
C37 C39 H39A 109.5
C37 C39 H39C 109.5
H39A C39 H39C 109.5
C37 C39 H39B 109.5
H39A C39 H39B 109.5
H39C C39 H39B 109.5
C37 C40 H40A 109.5
C37 C40 H40B 109.5
H40A C40 H40B 109.5
C37 C40 H40C 109.5
H40A C40 H40C 109.5
H40B C40 H40C 109.5
C46 C41 C42 119.1(4)
C46 C41 C5 120.1(4)
C42 C41 C5 120.8(4)
C43 C42 C41 119.7(4)
C43 C42 H42 120.2
C41 C42 H42 120.2
C44 C43 C42 121.2(4)
C44 C43 H43 119.4
C42 C43 H43 119.4
C45 C44 C43 118.6(4)
C45 C44 C47 120.7(4)
C43 C44 C47 120.7(4)
C44 C45 C46 121.4(4)
C44 C45 H45 119.3
C46 C45 H45 119.3
C41 C46 C45 120.1(4)
C41 C46 H46 120.0
C45 C46 H46 120.0
O6 C47 O5 122.9(4)
O6 C47 C44 120.6(4)
O5 C47 C44 116.5(4)
C49 C48 C53 117.8(4)
C49 C48 C6 121.1(4)
C53 C48 C6 121.0(4)
C48 C49 C50 121.6(4)
C48 C49 H49 119.2
C50 C49 H49 119.2
C51 C50 C49 121.3(4)
C51 C50 H50 119.3
C49 C50 H50 119.3
C50 C51 C52 117.2(4)
C50 C51 C54 123.4(4)
C52 C51 C54 119.3(4)
C53 C52 C51 121.3(4)
C53 C52 H52 119.3
C51 C52 H52 119.3
C52 C53 C48 120.4(4)
C52 C53 H53 119.8
C48 C53 H53 119.8
C56 C54 C57 109.9(4)
C56 C54 C51 110.2(4)
C57 C54 C51 109.1(4)
C56 C54 C55 108.7(4)
C57 C54 C55 107.1(4)
C51 C54 C55 111.8(4)
C54 C55 H55C 109.5
C54 C55 H55A 109.5
H55C C55 H55A 109.5
C54 C55 H55B 109.5
H55C C55 H55B 109.5
H55A C55 H55B 109.5
C54 C56 H56B 109.5
C54 C56 H56C 109.5
H56B C56 H56C 109.5
C54 C56 H56A 109.5
H56B C56 H56A 109.5
H56C C56 H56A 109.5
C54 C57 H57C 109.5
C54 C57 H57B 109.5
H57C C57 H57B 109.5
C54 C57 H57A 109.5
H57C C57 H57A 109.5
H57B C57 H57A 109.5
C59 C58 C63 120.8(4)
C59 C58 C64 119.4(4)
C63 C58 C64 119.8(4)
C58 C59 C60 119.6(4)
C58 C59 C71 121.4(4)
C60 C59 C71 119.0(4)
C61 C60 C59 120.2(4)
C61 C60 C81 119.8(4)
C59 C60 C81 119.9(4)
C62 C61 C60 119.9(4)
C62 C61 C88 118.9(4)
C60 C61 C88 121.2(4)
C61 C62 C63 120.7(4)
C61 C62 C98 121.0(4)
C63 C62 C98 118.3(3)
C58 C63 C62 118.8(4)
C58 C63 C105 121.7(4)
C62 C63 C105 119.5(4)
C69 C64 C65 118.8(4)
C69 C64 C58 121.0(4)
C65 C64 C58 120.2(4)
C66 C65 C64 120.6(4)
C66 C65 H65 119.7
C64 C65 H65 119.7
C65 C66 C67 120.3(4)
C65 C66 H66 119.8
C67 C66 H66 119.8
C68 C67 C66 119.7(4)
C68 C67 C70 119.3(4)
C66 C67 C70 121.0(4)
C67 C68 C69 119.6(4)
C67 C68 H68 120.2
C69 C68 H68 120.2
C64 C69 C68 120.8(4)
C64 C69 H69 119.6
C68 C69 H69 119.6
O8 C70 O7 124.6(5)
O8 C70 C67 121.8(5)
O7 C70 C67 113.6(4)
C72 C71 C76 117.0(4)
C72 C71 C59 121.9(4)
C76 C71 C59 121.1(4)
C71 C72 C73 121.6(4)
C71 C72 H72 119.2
C73 C72 H72 119.2
C74 C73 C72 121.8(4)
C74 C73 H73 119.1
C72 C73 H73 119.1
C73 C74 C75 117.0(4)
C73 C74 C77 123.0(4)
C75 C74 C77 119.9(4)
C76 C75 C74 121.2(4)
C76 C75 H75 119.4
C74 C75 H75 119.4
C75 C76 C71 121.2(4)
C75 C76 H76 119.4
C71 C76 H76 119.4
C79 C77 C80 109.4(4)
C79 C77 C74 111.0(4)
C80 C77 C74 109.0(4)
C79 C77 C78 106.7(4)
C80 C77 C78 108.4(4)
C74 C77 C78 112.2(4)
C77 C78 H78A 109.5
C77 C78 H78B 109.5
H78A C78 H78B 109.5
C77 C78 H78C 109.5
H78A C78 H78C 109.5
H78B C78 H78C 109.5
C77 C79 H79A 109.5
C77 C79 H79C 109.5
H79A C79 H79C 109.5
C77 C79 H79B 109.5
H79A C79 H79B 109.5
H79C C79 H79B 109.5
C77 C80 H80B 109.5
C77 C80 H80A 109.5
H80B C80 H80A 109.5
C77 C80 H80C 109.5
H80B C80 H80C 109.5
H80A C80 H80C 109.5
C82 C81 C86 118.7(4)
C82 C81 C60 121.3(4)
C86 C81 C60 120.0(4)
C81 C82 C83 121.7(4)
C81 C82 H82 119.2
C83 C82 H82 119.2
C82 C83 C84 119.9(4)
C82 C83 H83 120.1
C84 C83 H83 120.1
C83 C84 C85 118.9(4)
C83 C84 C87 122.3(4)
C85 C84 C87 118.8(4)
C86 C85 C84 120.4(4)
C86 C85 H85 119.8
C84 C85 H85 119.8
C85 C86 C81 120.3(4)
C85 C86 H86 119.8
C81 C86 H86 119.8
O9 C87 O10 123.0(4)
O9 C87 C84 123.0(4)
O10 C87 C84 114.0(4)
C89 C88 C93 117.8(4)
C89 C88 C61 121.3(3)
C93 C88 C61 120.9(4)
C90 C89 C88 120.7(4)
C90 C89 H89 119.6
C88 C89 H89 119.6
C91 C90 C89 121.9(4)
C91 C90 H90 119.0
C89 C90 H90 119.0
C90 C91 C92 117.6(4)
C90 C91 C94 119.8(4)
C92 C91 C94 122.5(4)
C91 C92 C93 121.6(4)
C91 C92 H92 119.2
C93 C92 H92 119.2
C92 C93 C88 120.3(4)
C92 C93 H93 119.9
C88 C93 H93 119.9
C97 C94 C95' 138.2(10)
C97 C94 C96' 51.0(8)
C95' C94 C96' 119.1(13)
C97 C94 C95 110.8(5)
C95' C94 C95 47.4(10)
C96' C94 C95 141.6(9)
C97 C94 C91 110.0(4)
C95' C94 C91 111.2(9)
C96' C94 C91 108.4(8)
C95 C94 C91 109.8(4)
C97 C94 C96 107.6(5)
C95' C94 C96 62.5(11)
C96' C94 C96 60.7(8)
C95 C94 C96 107.2(5)
C91 C94 C96 111.5(4)
C97 C94 C97' 57.5(9)
C95' C94 C97' 101.5(13)
C96' C94 C97' 106.4(12)
C95 C94 C97' 56.7(9)
C91 C94 C97' 109.7(8)
C96 C94 C97' 138.8(8)
C94 C95 H95A 109.5
C94 C95 H95B 109.5
H95A C95 H95B 109.5
C94 C95 H95C 109.5
H95A C95 H95C 109.5
H95B C95 H95C 109.5
C94 C96 H96B 109.5
C94 C96 H96A 109.5
C94 C96 H96C 109.5
C94 C97 H97A 109.5
C94 C97 H97C 109.5
C94 C97 H97B 109.5
C94 C95' H95D 109.5
C94 C95' H95E 109.5
H95D C95' H95E 109.5
C94 C95' H95F 109.5
H95D C95' H95F 109.5
H95E C95' H95F 109.5
C94 C96' H96D 109.5
C94 C96' H96F 109.5
H96D C96' H96F 109.5
C94 C96' H96E 109.5
H96D C96' H96E 109.5
H96F C96' H96E 109.5
C94 C97' H97E 109.5
C94 C97' H97F 109.5
H97E C97' H97F 109.5
C94 C97' H97D 109.5
H97E C97' H97D 109.5
H97F C97' H97D 109.5
C103 C98 C99 117.6(4)
C103 C98 C62 122.8(4)
C99 C98 C62 119.6(4)
C100 C99 C98 120.2(4)
C100 C99 H99 119.9
C98 C99 H99 119.9
C101 C100 C99 120.8(4)
C101 C100 H10A 119.6
C99 C100 H10A 119.6
C100 C101 C102 118.8(4)
C100 C101 C104 122.3(4)
C102 C101 C104 118.8(4)
C101 C102 C103 119.9(4)
C101 C102 H10B 120.0
C103 C102 H10B 120.0
C98 C103 C102 122.5(4)
C98 C103 H10C 118.7
C102 C103 H10C 118.7
O11 C104 O12 123.7(5)
O11 C104 C101 122.4(4)
O12 C104 C101 114.0(4)
C110 C105 C106 117.3(4)
C110 C105 C63 121.5(4)
C106 C105 C63 121.1(3)
C107 C106 C105 121.2(4)
C107 C106 H10D 119.4
C105 C106 H10D 119.4
C106 C107 C108 121.1(4)
C106 C107 H10E 119.5
C108 C107 H10E 119.5
C109 C108 C107 117.0(4)
C109 C108 C111 123.2(4)
C107 C108 C111 119.8(4)
C108 C109 C110 122.5(4)
C108 C109 H10F 118.7
C110 C109 H10F 118.7
C105 C110 C109 120.6(4)
C105 C110 H11 119.7
C109 C110 H11 119.7
C112 C111 C114 107.9(4)
C112 C111 C113 109.9(5)
C114 C111 C113 107.4(4)
C112 C111 C108 109.6(4)
C114 C111 C108 112.6(4)
C113 C111 C108 109.3(4)
C111 C112 H11B 109.5
C111 C112 H11C 109.5
H11B C112 H11C 109.5
C111 C112 H11A 109.5
H11B C112 H11A 109.5
H11C C112 H11A 109.5
C111 C113 H11F 109.5
C111 C113 H11D 109.5
H11F C113 H11D 109.5
C111 C113 H11E 109.5
H11F C113 H11E 109.5
H11D C113 H11E 109.5
C111 C114 H11H 109.5
C111 C114 H11G 109.5
H11H C114 H11G 109.5
C111 C114 H11I 109.5
H11H C114 H11I 109.5
H11G C114 H11I 109.5
H1WB O1W H1WA 122.1
H2WA O2W H2WB 113.2
H3WB O3W H3WA 105.9
H4WA O4W H4WB 91.2
C116 C115 H11K 109.5
C116 C115 H11M 109.5
H11K C115 H11M 109.5
C116 C115 H11L 109.5
H11K C115 H11L 109.5
H11M C115 H11L 109.5
O13 C116 C115 117.6(10)
O13 C116 C1B 143.5(13)
C115 C116 C1B 94.4(13)
O13 C116 C1A 104.1(10)
C115 C116 C1A 136.8(10)
C1B C116 C1A 52.1(10)
C116 C1A H1AA 109.5
C116 C1A H1AC 109.5
H1AA C1A H1AC 109.5
C116 C1A H1AB 109.5
H1AA C1A H1AB 109.5
H1AC C1A H1AB 109.5
C116 C1B H1BA 109.5
C116 C1B H1BB 109.5
H1BA C1B H1BB 109.5
C116 C1B H1BC 109.5
H1BA C1B H1BC 109.5
H1BB C1B H1BC 109.5
C119 C118 H11N 109.5
C119 C118 H11P 109.5
H11N C118 H11P 109.5
C119 C118 H11O 109.5
H11N C118 H11O 109.5
H11P C118 H11O 109.5
O14 C119 C120 120.2(7)
O14 C119 C118 122.2(6)
C120 C119 C118 117.5(7)
C119 C120 H12O 109.5
C119 C120 H12N 109.5
H12O C120 H12N 109.5
C119 C120 H12P 109.5
H12O C120 H12P 109.5
H12N C120 H12P 109.5
C122 C121 H12C 109.5
C122 C121 H12B 109.5
H12C C121 H12B 109.5
C122 C121 H12D 109.5
H12C C121 H12D 109.5
H12B C121 H12D 109.5
O15 C122 C121 118.0(8)
O15 C122 C123 123.5(9)
C121 C122 C123 118.1(9)
C122 C123 H12E 109.5
C122 C123 H12G 109.5
H12E C123 H12G 109.5
C122 C123 H12F 109.5
H12E C123 H12F 109.5
H12G C123 H12F 109.5
C125 C124 H12J 109.5
C125 C124 H12I 109.5
H12J C124 H12I 109.5
C125 C124 H12H 109.5
H12J C124 H12H 109.5
H12I C124 H12H 109.5
O16 C125 C124 116.2(8)
O16 C125 C126 124.7(8)
C124 C125 C126 119.0(8)
C125 C126 H12M 109.5
C125 C126 H12K 109.5
H12M C126 H12K 109.5
C125 C126 H12L 109.5
H12M C126 H12L 109.5
H12K C126 H12L 109.5
C128 C127 H12R 109.5
C128 C127 H12S 109.5
H12R C127 H12S 109.5
C128 C127 H12Q 109.5
H12R C127 H12Q 109.5
H12S C127 H12Q 109.5
O17 C128 C127 120.4(6)
O17 C128 C129 121.1(6)
C127 C128 C129 118.5(6)
C128 C129 H12T 109.5
C128 C129 H12U 109.5
H12T C129 H12U 109.5
C128 C129 H12V 109.5
H12T C129 H12V 109.5
H12U C129 H12V 109.5
C131 C130 H13B 109.5
C131 C130 H13A 109.5
H13B C130 H13A 109.5
C131 C130 H13C 109.5
H13B C130 H13C 109.5
H13A C130 H13C 109.5
O18 C131 C132 121.4(9)
O18 C131 C130 123.2(8)
C132 C131 C130 115.4(6)
C131 C132 H13E 109.5
C131 C132 H13F 109.5
H13E C132 H13F 109.5
C131 C132 H13D 109.5
H13E C132 H13D 109.5
H13F C132 H13D 109.5

loop_
_geom_bond_atom_site_label_1
_geom_bond_atom_site_label_2
_geom_bond_distance
O1 C13 1.310(5)
O1 H1 0.8400
O2 C13 1.237(5)
O3 C30 1.269(6)
O4 C30 1.280(6)
O4 H4 0.8400
O5 C47 1.288(5)
O5 H5 0.8400
O6 C47 1.238(5)
O7 C70 1.317(6)
O7 H7 0.8400
O8 C70 1.215(6)
O9 C87 1.218(5)
O10 C87 1.306(5)
O10 H10 0.8400
O11 C104 1.219(6)
O12 C104 1.327(6)
O12 H12 0.8400
C1 C2 1.408(6)
C1 C6 1.409(6)
C1 C7 1.510(5)
C2 C3 1.403(6)
C2 C14 1.509(6)
C3 C4 1.411(6)
C3 C24 1.497(6)
C4 C5 1.402(6)
C4 C31 1.503(5)
C5 C6 1.410(5)
C5 C41 1.498(6)
C6 C48 1.494(6)
C7 C8 1.380(6)
C7 C12 1.408(6)
C8 C9 1.387(6)
C8 H8 0.9500
C9 C10 1.373(6)
C9 H9 0.9500
C10 C11 1.386(6)
C10 C13 1.489(6)
C11 C12 1.385(6)
C11 H11J 0.9500
C12 H12A 0.9500
C14 C19 1.388(6)
C14 C15 1.391(6)
C15 C16 1.388(6)
C15 H15 0.9500
C16 C17 1.391(6)
C16 H16 0.9500
C17 C18 1.396(6)
C17 C20 1.532(6)
C18 C19 1.397(6)
C18 H18 0.9500
C19 H19 0.9500
C20 C23 1.509(6)
C20 C22 1.517(6)
C20 C21 1.533(6)
C21 H21C 0.9800
C21 H21A 0.9800
C21 H21B 0.9800
C22 H22C 0.9800
C22 H22A 0.9800
C22 H22B 0.9800
C23 H23C 0.9800
C23 H23B 0.9800
C23 H23A 0.9800
C24 C29 1.390(6)
C24 C25 1.395(6)
C25 C26 1.384(6)
C25 H25 0.9500
C26 C27 1.391(6)
C26 H26 0.9500
C27 C28 1.386(6)
C27 C30 1.489(6)
C28 C29 1.380(6)
C28 H28 0.9500
C29 H29 0.9500
C31 C32 1.378(6)
C31 C36 1.389(6)
C32 C33 1.392(6)
C32 H32 0.9500
C33 C34 1.378(6)
C33 H33 0.9500
C34 C35 1.381(6)
C34 C37 1.544(6)
C35 C36 1.378(6)
C35 H35 0.9500
C36 H36 0.9500
C37 C38 1.514(7)
C37 C40 1.517(7)
C37 C39 1.518(7)
C38 H38C 0.9800
C38 H38A 0.9800
C38 H38B 0.9800
C39 H39A 0.9800
C39 H39C 0.9800
C39 H39B 0.9800
C40 H40A 0.9800
C40 H40B 0.9800
C40 H40C 0.9800
C41 C46 1.382(6)
C41 C42 1.397(6)
C42 C43 1.388(6)
C42 H42 0.9500
C43 C44 1.382(6)
C43 H43 0.9500
C44 C45 1.371(6)
C44 C47 1.483(6)
C45 C46 1.390(6)
C45 H45 0.9500
C46 H46 0.9500
C48 C49 1.382(6)
C48 C53 1.399(6)
C49 C50 1.393(6)
C49 H49 0.9500
C50 C51 1.379(6)
C50 H50 0.9500
C51 C52 1.411(6)
C51 C54 1.535(6)
C52 C53 1.393(6)
C52 H52 0.9500
C53 H53 0.9500
C54 C56 1.526(6)
C54 C57 1.526(7)
C54 C55 1.541(6)
C55 H55C 0.9800
C55 H55A 0.9800
C55 H55B 0.9800
C56 H56B 0.9800
C56 H56C 0.9800
C56 H56A 0.9800
C57 H57C 0.9800
C57 H57B 0.9800
C57 H57A 0.9800
C58 C59 1.403(5)
C58 C63 1.412(6)
C58 C64 1.511(5)
C59 C60 1.410(5)
C59 C71 1.496(6)
C60 C61 1.408(6)
C60 C81 1.512(5)
C61 C62 1.396(6)
C61 C88 1.501(5)
C62 C63 1.418(5)
C62 C98 1.507(5)
C63 C105 1.482(6)
C64 C69 1.384(6)
C64 C65 1.393(6)
C65 C66 1.375(6)
C65 H65 0.9500
C66 C67 1.388(6)
C66 H66 0.9500
C67 C68 1.383(6)
C67 C70 1.499(6)
C68 C69 1.393(6)
C68 H68 0.9500
C69 H69 0.9500
C71 C72 1.380(5)
C71 C76 1.401(6)
C72 C73 1.396(6)
C72 H72 0.9500
C73 C74 1.361(6)
C73 H73 0.9500
C74 C75 1.414(6)
C74 C77 1.530(6)
C75 C76 1.380(6)
C75 H75 0.9500
C76 H76 0.9500
C77 C79 1.527(6)
C77 C80 1.527(7)
C77 C78 1.532(7)
C78 H78A 0.9800
C78 H78B 0.9800
C78 H78C 0.9800
C79 H79A 0.9800
C79 H79C 0.9800
C79 H79B 0.9800
C80 H80B 0.9800
C80 H80A 0.9800
C80 H80C 0.9800
C81 C82 1.368(6)
C81 C86 1.390(6)
C82 C83 1.382(6)
C82 H82 0.9500
C83 C84 1.384(6)
C83 H83 0.9500
C84 C85 1.393(6)
C84 C87 1.488(6)
C85 C86 1.384(6)
C85 H85 0.9500
C86 H86 0.9500
C88 C89 1.393(6)
C88 C93 1.398(6)
C89 C90 1.386(6)
C89 H89 0.9500
C90 C91 1.379(6)
C90 H90 0.9500
C91 C92 1.383(6)
C91 C94 1.541(6)
C92 C93 1.396(6)
C92 H92 0.9500
C93 H93 0.9500
C94 C97 1.498(8)
C94 C95' 1.504(13)
C94 C96' 1.520(13)
C94 C95 1.538(7)
C94 C96 1.565(7)
C94 C97' 1.588(13)
C95 H95A 0.9800
C95 H95B 0.9800
C95 H95C 0.9800
C96 H96B 0.9800
C96 H96A 0.9800
C96 H96C 0.9800
C97 H97A 0.9800
C97 H97C 0.9800
C97 H97B 0.9800
C95' H95D 0.9800
C95' H95E 0.9800
C95' H95F 0.9800
C96' H96D 0.9800
C96' H96F 0.9800
C96' H96E 0.9800
C97' H97E 0.9800
C97' H97F 0.9800
C97' H97D 0.9800
C98 C103 1.366(6)
C98 C99 1.403(6)
C99 C100 1.399(6)
C99 H99 0.9500
C100 C101 1.377(6)
C100 H10A 0.9500
C101 C102 1.384(6)
C101 C104 1.486(6)
C102 C103 1.385(6)
C102 H10B 0.9500
C103 H10C 0.9500
C105 C110 1.386(5)
C105 C106 1.401(6)
C106 C107 1.377(6)
C106 H10D 0.9500
C107 C108 1.406(5)
C107 H10E 0.9500
C108 C109 1.365(6)
C108 C111 1.534(6)
C109 C110 1.387(6)
C109 H10F 0.9500
C110 H11 0.9500
C111 C112 1.514(7)
C111 C114 1.514(6)
C111 C113 1.531(6)
C112 H11B 0.9800
C112 H11C 0.9800
C112 H11A 0.9800
C113 H11F 0.9800
C113 H11D 0.9800
C113 H11E 0.9800
C114 H11H 0.9800
C114 H11G 0.9800
C114 H11I 0.9800
O1W H1WB 0.8400
O1W H1WA 0.8399
O2W H2WA 0.8400
O2W H2WB 0.8401
O3W H3WB 0.8400
O3W H3WA 0.8398
O4W H4WA 0.8399
O4W H4WB 0.8400
O13 C116 1.190(9)
O14 C119 1.231(7)
O15 C122 1.229(8)
O16 C125 1.210(8)
O17 C128 1.212(7)
O18 C131 1.183(8)
C115 C116 1.449(11)
C115 H11K 0.9800
C115 H11M 0.9800
C115 H11L 0.9800
C116 C1B 1.510(15)
C116 C1A 1.556(14)
C1A H1AA 0.9800
C1A H1AC 0.9800
C1A H1AB 0.9800
C1B H1BA 0.9800
C1B H1BB 0.9800
C1B H1BC 0.9800
C118 C119 1.479(9)
C118 H11N 0.9800
C118 H11P 0.9800
C118 H11O 0.9800
C119 C120 1.473(8)
C120 H12O 0.9800
C120 H12N 0.9800
C120 H12P 0.9800
C121 C122 1.440(10)
C121 H12C 0.9800
C121 H12B 0.9800
C121 H12D 0.9800
C122 C123 1.458(10)
C123 H12E 0.9800
C123 H12G 0.9800
C123 H12F 0.9800
C124 C125 1.445(9)
C124 H12J 0.9800
C124 H12I 0.9800
C124 H12H 0.9800
C125 C126 1.474(10)
C126 H12M 0.9800
C126 H12K 0.9800
C126 H12L 0.9800
C127 C128 1.484(9)
C127 H12R 0.9800
C127 H12S 0.9800
C127 H12Q 0.9800
C128 C129 1.485(8)
C129 H12T 0.9800
C129 H12U 0.9800
C129 H12V 0.9800
C130 C131 1.491(11)
C130 H13B 0.9800
C130 H13A 0.9800
C130 H13C 0.9800
C131 C132 1.489(9)
C132 H13E 0.9800
C132 H13F 0.9800
C132 H13D 0.9800

loop_
_geom_hbond_atom_site_label_D
_geom_hbond_atom_site_label_H
_geom_hbond_atom_site_label_A
_geom_hbond_distance_DH
_geom_hbond_distance_HA
_geom_hbond_distance_DA
_geom_hbond_angle_DHA
_geom_hbond_site_symmetry_A
O1 H1 O2W 0.84 1.93 2.753(4) 165.7 1_545
O4 H4 O4W 0.84 1.86 2.655(5) 156.3 .
O5 H5 O1W 0.84 1.78 2.600(5) 163.6 .
O7 H7 O3W 0.84 1.87 2.690(5) 164.5 1_444
O10 H10 O2W 0.84 1.87 2.685(4) 161.7 .
O12 H12 O3W 0.84 1.95 2.746(5) 158.7 1_454
O1W H1WB O2 0.84 1.95 2.772(4) 165.3 1_565
O1W H1WA O9 0.84 1.98 2.816(5) 175.3 .
O2W H2WA O6 0.84 1.96 2.757(5) 158.7 .
O2W H2WB O14 0.84 1.95 2.786(5) 173.1 .
O3W H3WB O3 0.84 1.90 2.707(5) 161.2 1_455
O3W H3WA O17 0.84 1.93 2.762(5) 170.0 .
O4W H4WA O11 0.84 2.05 2.732(5) 138.1 1_756
O4W H4WB O8 0.84 1.93 2.764(5) 174.3 1_766

loop_
_geom_torsion_atom_site_label_1
_geom_torsion_atom_site_label_2
_geom_torsion_atom_site_label_3
_geom_torsion_atom_site_label_4
_geom_torsion
C6 C1 C2 C3 -1.2(6)
C7 C1 C2 C3 -179.8(4)
C6 C1 C2 C14 -179.0(4)
C7 C1 C2 C14 2.4(6)
C1 C2 C3 C4 3.2(6)
C14 C2 C3 C4 -179.1(4)
C1 C2 C3 C24 -178.1(4)
C14 C2 C3 C24 -0.4(6)
C2 C3 C4 C5 -2.8(6)
C24 C3 C4 C5 178.5(3)
C2 C3 C4 C31 179.9(4)
C24 C3 C4 C31 1.2(6)
C3 C4 C5 C6 0.4(6)
C31 C4 C5 C6 177.6(3)
C3 C4 C5 C41 -178.9(4)
C31 C4 C5 C41 -1.7(6)
C2 C1 C6 C5 -1.1(6)
C7 C1 C6 C5 177.5(4)
C2 C1 C6 C48 179.9(4)
C7 C1 C6 C48 -1.5(6)
C4 C5 C6 C1 1.6(6)
C41 C5 C6 C1 -179.1(4)
C4 C5 C6 C48 -179.5(3)
C41 C5 C6 C48 -0.2(6)
C2 C1 C7 C8 107.3(5)
C6 C1 C7 C8 -71.3(6)
C2 C1 C7 C12 -74.2(6)
C6 C1 C7 C12 107.3(5)
C12 C7 C8 C9 1.0(7)
C1 C7 C8 C9 179.6(5)
C7 C8 C9 C10 -1.7(8)
C8 C9 C10 C11 1.4(8)
C8 C9 C10 C13 -179.5(5)
C9 C10 C11 C12 -0.5(7)
C13 C10 C11 C12 -179.6(5)
C10 C11 C12 C7 -0.2(7)
C8 C7 C12 C11 -0.1(7)
C1 C7 C12 C11 -178.7(4)
C9 C10 C13 O2 178.1(5)
C11 C10 C13 O2 -2.8(7)
C9 C10 C13 O1 -2.5(7)
C11 C10 C13 O1 176.6(4)
C3 C2 C14 C19 -64.7(5)
C1 C2 C14 C19 113.1(4)
C3 C2 C14 C15 118.4(5)
C1 C2 C14 C15 -63.9(6)
C19 C14 C15 C16 -3.0(6)
C2 C14 C15 C16 174.0(4)
C14 C15 C16 C17 -0.3(7)
C15 C16 C17 C18 3.3(6)
C15 C16 C17 C20 -175.3(4)
C16 C17 C18 C19 -3.1(6)
C20 C17 C18 C19 175.5(4)
C15 C14 C19 C18 3.2(6)
C2 C14 C19 C18 -173.8(4)
C17 C18 C19 C14 -0.1(7)
C16 C17 C20 C23 -59.8(5)
C18 C17 C20 C23 121.6(5)
C16 C17 C20 C22 178.0(4)
C18 C17 C20 C22 -0.6(6)
C16 C17 C20 C21 59.3(5)
C18 C17 C20 C21 -119.2(5)
C2 C3 C24 C29 -70.2(5)
C4 C3 C24 C29 108.5(5)
C2 C3 C24 C25 111.0(5)
C4 C3 C24 C25 -70.3(5)
C29 C24 C25 C26 -0.8(6)
C3 C24 C25 C26 178.0(4)
C24 C25 C26 C27 -0.8(7)
C25 C26 C27 C28 1.0(7)
C25 C26 C27 C30 179.0(4)
C26 C27 C28 C29 0.5(7)
C30 C27 C28 C29 -177.5(5)
C27 C28 C29 C24 -2.2(7)
C25 C24 C29 C28 2.3(7)
C3 C24 C29 C28 -176.6(4)
C28 C27 C30 O3 169.8(5)
C26 C27 C30 O3 -8.2(7)
C28 C27 C30 O4 -9.9(7)
C26 C27 C30 O4 172.1(5)
C5 C4 C31 C32 -69.6(5)
C3 C4 C31 C32 107.7(5)
C5 C4 C31 C36 113.9(5)
C3 C4 C31 C36 -68.9(5)
C36 C31 C32 C33 2.8(7)
C4 C31 C32 C33 -173.8(4)
C31 C32 C33 C34 0.5(7)
C32 C33 C34 C35 -3.4(7)
C32 C33 C34 C37 173.7(4)
C33 C34 C35 C36 3.1(7)
C37 C34 C35 C36 -174.0(4)
C34 C35 C36 C31 0.0(8)
C32 C31 C36 C35 -3.0(7)
C4 C31 C36 C35 173.6(4)
C33 C34 C37 C38 -103.0(6)
C35 C34 C37 C38 73.9(6)
C33 C34 C37 C40 18.4(6)
C35 C34 C37 C40 -164.7(4)
C33 C34 C37 C39 136.1(5)
C35 C34 C37 C39 -46.9(6)
C4 C5 C41 C46 109.3(5)
C6 C5 C41 C46 -70.0(5)
C4 C5 C41 C42 -69.8(5)
C6 C5 C41 C42 111.0(5)
C46 C41 C42 C43 -0.6(6)
C5 C41 C42 C43 178.5(4)
C41 C42 C43 C44 -0.6(6)
C42 C43 C44 C45 1.3(6)
C42 C43 C44 C47 -179.5(4)
C43 C44 C45 C46 -0.8(7)
C47 C44 C45 C46 -180.0(4)
C42 C41 C46 C45 1.1(6)
C5 C41 C46 C45 -178.0(4)
C44 C45 C46 C41 -0.4(7)
C45 C44 C47 O6 174.1(4)
C43 C44 C47 O6 -5.0(7)
C45 C44 C47 O5 -6.6(6)
C43 C44 C47 O5 174.3(4)
C1 C6 C48 C49 112.2(5)
C5 C6 C48 C49 -66.7(5)
C1 C6 C48 C53 -63.7(5)
C5 C6 C48 C53 117.4(4)
C53 C48 C49 C50 4.8(6)
C6 C48 C49 C50 -171.3(4)
C48 C49 C50 C51 -1.2(7)
C49 C50 C51 C52 -3.0(7)
C49 C50 C51 C54 175.1(4)
C50 C51 C52 C53 3.5(7)
C54 C51 C52 C53 -174.7(4)
C51 C52 C53 C48 0.0(7)
C49 C48 C53 C52 -4.1(6)
C6 C48 C53 C52 171.9(4)
C50 C51 C54 C56 120.8(5)
C52 C51 C54 C56 -61.2(5)
C50 C51 C54 C57 -118.5(5)
C52 C51 C54 C57 59.6(5)
C50 C51 C54 C55 -0.2(6)
C52 C51 C54 C55 177.8(4)
C63 C58 C59 C60 -1.2(6)
C64 C58 C59 C60 179.5(3)
C63 C58 C59 C71 -178.5(4)
C64 C58 C59 C71 2.2(6)
C58 C59 C60 C61 1.8(6)
C71 C59 C60 C61 179.2(3)
C58 C59 C60 C81 -178.5(3)
C71 C59 C60 C81 -1.1(5)
C59 C60 C61 C62 -0.9(6)
C81 C60 C61 C62 179.4(3)
C59 C60 C61 C88 178.8(3)
C81 C60 C61 C88 -1.0(6)
C60 C61 C62 C63 -0.7(6)
C88 C61 C62 C63 179.7(3)
C60 C61 C62 C98 178.1(4)
C88 C61 C62 C98 -1.6(6)
C59 C58 C63 C62 -0.3(6)
C64 C58 C63 C62 179.0(3)
C59 C58 C63 C105 -178.3(3)
C64 C58 C63 C105 1.0(6)
C61 C62 C63 C58 1.3(6)
C98 C62 C63 C58 -177.5(3)
C61 C62 C63 C105 179.3(3)
C98 C62 C63 C105 0.5(5)
C59 C58 C64 C69 65.3(5)
C63 C58 C64 C69 -114.1(5)
C59 C58 C64 C65 -114.3(4)
C63 C58 C64 C65 66.4(5)
C69 C64 C65 C66 -1.4(6)
C58 C64 C65 C66 178.1(4)
C64 C65 C66 C67 0.9(7)
C65 C66 C67 C68 1.1(7)
C65 C66 C67 C70 -180.0(4)
C66 C67 C68 C69 -2.5(7)
C70 C67 C68 C69 178.5(4)
C65 C64 C69 C68 0.0(6)
C58 C64 C69 C68 -179.6(4)
C67 C68 C69 C64 2.0(7)
C68 C67 C70 O8 6.5(7)
C66 C67 C70 O8 -172.4(5)
C68 C67 C70 O7 -172.8(4)
C66 C67 C70 O7 8.2(6)
C58 C59 C71 C72 62.6(5)
C60 C59 C71 C72 -114.7(4)
C58 C59 C71 C76 -121.3(4)
C60 C59 C71 C76 61.4(5)
C76 C71 C72 C73 -4.3(6)
C59 C71 C72 C73 171.9(4)
C71 C72 C73 C74 2.2(7)
C72 C73 C74 C75 1.9(6)
C72 C73 C74 C77 -175.6(4)
C73 C74 C75 C76 -3.8(6)
C77 C74 C75 C76 173.8(4)
C74 C75 C76 C71 1.6(7)
C72 C71 C76 C75 2.4(6)
C59 C71 C76 C75 -173.8(4)
C73 C74 C77 C79 -127.2(5)
C75 C74 C77 C79 55.4(5)
C73 C74 C77 C80 112.2(5)
C75 C74 C77 C80 -65.2(5)
C73 C74 C77 C78 -7.9(6)
C75 C74 C77 C78 174.7(4)
C61 C60 C81 C82 74.2(5)
C59 C60 C81 C82 -105.5(5)
C61 C60 C81 C86 -107.0(5)
C59 C60 C81 C86 73.2(5)
C86 C81 C82 C83 -1.9(7)
C60 C81 C82 C83 176.8(4)
C81 C82 C83 C84 1.6(7)
C82 C83 C84 C85 -0.6(7)
C82 C83 C84 C87 179.1(4)
C83 C84 C85 C86 0.1(8)
C87 C84 C85 C86 -179.6(5)
C84 C85 C86 C81 -0.5(8)
C82 C81 C86 C85 1.4(7)
C60 C81 C86 C85 -177.4(5)
C83 C84 C87 O9 179.9(5)
C85 C84 C87 O9 -0.4(7)
C83 C84 C87 O10 0.8(7)
C85 C84 C87 O10 -179.5(5)
C62 C61 C88 C89 67.2(5)
C60 C61 C88 C89 -112.4(5)
C62 C61 C88 C93 -111.8(5)
C60 C61 C88 C93 68.5(5)
C93 C88 C89 C90 3.2(7)
C61 C88 C89 C90 -175.9(4)
C88 C89 C90 C91 -1.1(7)
C89 C90 C91 C92 -1.2(7)
C89 C90 C91 C94 176.2(4)
C90 C91 C92 C93 1.3(7)
C94 C91 C92 C93 -176.0(4)
C91 C92 C93 C88 0.9(7)
C89 C88 C93 C92 -3.1(6)
C61 C88 C93 C92 176.0(4)
C90 C91 C94 C97 -62.3(6)
C92 C91 C94 C97 114.9(6)
C90 C91 C94 C95' 110.7(12)
C92 C91 C94 C95' -72.1(13)
C90 C91 C94 C96' -116.6(9)
C92 C91 C94 C96' 60.7(10)
C90 C91 C94 C95 59.8(6)
C92 C91 C94 C95 -122.9(5)
C90 C91 C94 C96 178.4(5)
C92 C91 C94 C96 -4.4(6)
C90 C91 C94 C97' -0.8(10)
C92 C91 C94 C97' 176.5(9)
C61 C62 C98 C103 -111.6(5)
C63 C62 C98 C103 67.2(5)
C61 C62 C98 C99 69.5(5)
C63 C62 C98 C99 -111.8(4)
C103 C98 C99 C100 -1.9(6)
C62 C98 C99 C100 177.0(4)
C98 C99 C100 C101 2.2(7)
C99 C100 C101 C102 -1.0(7)
C99 C100 C101 C104 -179.9(5)
C100 C101 C102 C103 -0.4(7)
C104 C101 C102 C103 178.5(5)
C99 C98 C103 C102 0.5(7)
C62 C98 C103 C102 -178.4(4)
C101 C102 C103 C98 0.6(8)
C100 C101 C104 O11 -174.4(5)
C102 C101 C104 O11 6.8(8)
C100 C101 C104 O12 6.4(7)
C102 C101 C104 O12 -172.4(4)
C58 C63 C105 C110 63.2(5)
C62 C63 C105 C110 -114.8(4)
C58 C63 C105 C106 -121.0(4)
C62 C63 C105 C106 61.0(5)
C110 C105 C106 C107 3.5(6)
C63 C105 C106 C107 -172.5(4)
C105 C106 C107 C108 1.6(6)
C106 C107 C108 C109 -5.2(6)
C106 C107 C108 C111 173.4(4)
C107 C108 C109 C110 3.9(6)
C111 C108 C109 C110 -174.6(4)
C106 C105 C110 C109 -4.8(6)
C63 C105 C110 C109 171.2(4)
C108 C109 C110 C105 1.1(7)
C109 C108 C111 C112 119.6(5)
C107 C108 C111 C112 -59.0(5)
C109 C108 C111 C114 -0.6(6)
C107 C108 C111 C114 -179.1(4)
C109 C108 C111 C113 -119.8(5)
C107 C108 C111 C113 61.6(5)
